data_7134518
loop_
_publ_author_name
'Liberka, Michal'
'Gas, Piotr'
'Chorazy, Szymon'

_publ_section_title
;
 Decanuclear {CuI6ReV4} clusters utilizing cyanido and nitrido molecular
 bridges as efficient ligand-modulated luminophores
;
_journal_issue 47
_journal_name_full 'Chemical Communications'
_journal_page_first 8580
_journal_page_last 8583
_journal_paper_doi 10.1039/D5CC00403A
_journal_volume 61
_journal_year 2025
_chemical_formula_moiety 'C228.22 H176 Cu6 N33.29 O0.36 P12 Re4, 20[C1O1H4]'
_chemical_formula_sum 'C228.22 H176 Cu6 N33.29 O0.36 P12 Re4'
_chemical_formula_weight 4888.17
_space_group_IT_number 2
_space_group_name_Hall '-P 1'
_space_group_name_H-M_alt 'P -1'
_symmetry_cell_setting triclinic
_symmetry_Int_Tables_number 2
_symmetry_space_group_name_Hall '-P 1'
_symmetry_space_group_name_H-M 'P -1'
_atom_sites_solution_hydrogens mixed
_audit_conform_dict_location ftp://ftp.iucr.org/pub/cif_core.dic
_audit_conform_dict_name cif_core.dic
_audit_conform_dict_version 2.4.5
_audit_creation_date 2025-05-05T12:35:29-00:00
_audit_creation_method 'WinGX routine CIF_UPDATE'
_audit_update_record
;
2025-05-05 deposited with the CCDC.	2025-05-08 downloaded from the CCDC.
;
_cell_angle_alpha 111.371(3)
_cell_angle_beta 99.586(3)
_cell_angle_gamma 110.633(3)
_cell_formula_units_Z 1
_cell_length_a 17.8262(18)
_cell_length_b 19.473(2)
_cell_length_c 21.915(2)
_cell_measurement_reflns_used 60151
_cell_measurement_temperature 125(2)
_cell_measurement_theta_max 25.027
_cell_measurement_theta_min 1.906
_cell_measurement_wavelength 0.71073
_cell_volume 6238.7(11)
_computing_data_collection 'Bruker APEX4'
_computing_molecular_graphics 'Ortep for Windows (Farrugia, 2012)'
_computing_publication_material 'WinGX publication routines (Farrugia, 2012)'
_computing_structure_refinement 'SHELXL-2018/3 (Sheldrick, 2018)'
_computing_structure_solution 'SHELXT 2018/2 (Sheldrick, 2018)'
_diffrn_ambient_temperature 125(2)
_diffrn_measured_fraction_theta_full 0.999
_diffrn_measured_fraction_theta_max 0.999
_diffrn_measurement_device_type 'D8Quest Eco Photon50'
_diffrn_measurement_method \w
_diffrn_radiation_monochromator graphite
_diffrn_radiation_probe x-ray
_diffrn_radiation_type MoK\a
_diffrn_radiation_wavelength 0.71073
_diffrn_reflns_av_R_equivalents 0.0804
_diffrn_reflns_av_unetI/netI 0.1014
_diffrn_reflns_Laue_measured_fraction_full 0.999
_diffrn_reflns_Laue_measured_fraction_max 0.999
_diffrn_reflns_limit_h_max 21
_diffrn_reflns_limit_h_min -21
_diffrn_reflns_limit_k_max 23
_diffrn_reflns_limit_k_min -23
_diffrn_reflns_limit_l_max 26
_diffrn_reflns_limit_l_min -26
_diffrn_reflns_number 60151
_diffrn_reflns_point_group_measured_fraction_full 0.999
_diffrn_reflns_point_group_measured_fraction_max 0.999
_diffrn_reflns_theta_full 25.027
_diffrn_reflns_theta_max 25.027
_diffrn_reflns_theta_min 1.906
_diffrn_standards_decay_% 0
_diffrn_standards_interval_count 0
_diffrn_standards_interval_time 0
_diffrn_standards_number 0
_exptl_absorpt_coefficient_mu 2.561
_exptl_absorpt_correction_T_max 0.7453
_exptl_absorpt_correction_T_min 0.6834
_exptl_absorpt_correction_type multi-scan
_exptl_absorpt_process_details 'TWINABS (Sheldrick, 2009)'
_exptl_crystal_colour yellow
_exptl_crystal_density_diffrn 1.301
_exptl_crystal_density_method 'not measured'
_exptl_crystal_description block
_exptl_crystal_F_000 2435
_exptl_crystal_size_max 0.16
_exptl_crystal_size_mid 0.14
_exptl_crystal_size_min 0.09
_refine_diff_density_max 1.445
_refine_diff_density_min -0.765
_refine_diff_density_rms 0.125
_refine_ls_extinction_method none
_refine_ls_goodness_of_fit_ref 0.993
_refine_ls_hydrogen_treatment mixed
_refine_ls_matrix_type full
_refine_ls_number_constraints 0
_refine_ls_number_parameters 1339
_refine_ls_number_reflns 22016
_refine_ls_number_restraints 354
_refine_ls_restrained_S_all 0.998
_refine_ls_R_factor_all 0.0739
_refine_ls_R_factor_gt 0.0501
_refine_ls_shift/su_max 0.001
_refine_ls_shift/su_mean 0
_refine_ls_structure_factor_coef Fsqd
_refine_ls_weighting_details 'w=1/[\s^2^(Fo^2^)+(0.0363P)^2^] where P=(Fo^2^+2Fc^2^)/3'
_refine_ls_weighting_scheme calc
_refine_ls_wR_factor_gt 0.1051
_refine_ls_wR_factor_ref 0.1179
_reflns_Friedel_coverage 0
_reflns_number_gt 15679
_reflns_number_total 22016
_reflns_threshold_expression 'I > 2\s(I)'
_cod_data_source_file d5cc00403a2.cif
_cod_data_source_block compound_2
_cod_depositor_comments 'Adding full bibliography for 7134511--7134518.cif.'
_cod_original_cell_volume 6238.6(11)
_cod_database_code 7134518
_shelx_shelxl_version_number 2018/3
_smtbx_masks_special_details
;
A solvent mask was calculated and 364 electrons were 
found in a volume of 1582\%A^3^ in 1 void per unit cell. 
This is consistent with the presence of 
20[C1O1H4] per Unit Cell 
which account for 360 electrons 
per unit cell.
;
_smtbx_masks_void_probe_radius 1.2
_smtbx_masks_void_truncation_radius 1.2

loop_
_symmetry_equiv_pos_as_xyz
'x, y, z'
'-x, -y, -z'

loop_
_atom_site_label
_atom_site_type_symbol
_atom_site_fract_x
_atom_site_fract_y
_atom_site_fract_z
_atom_site_U_iso_or_equiv
_atom_site_adp_type
_atom_site_occupancy
_atom_site_site_symmetry_order
_atom_site_calc_flag
_atom_site_refinement_flags_posn
_atom_site_refinement_flags_adp
_atom_site_refinement_flags_occupancy
_atom_site_disorder_assembly
_atom_site_disorder_group
Re2 Re 0.46039(2) 0.65332(2) 0.49821(2) 0.02341(8) Uani 1 1 d D . . . .
Re1 Re 0.22791(2) 0.33680(2) 0.20030(2) 0.02429(8) Uani 1 1 d . . . . .
Cu1 Cu 0.31104(5) 0.45241(5) 0.47134(4) 0.02548(19) Uani 1 1 d . . . . .
Cu2 Cu 0.62982(5) 0.84327(5) 0.76387(4) 0.0286(2) Uani 1 1 d . . . . .
Cu3 Cu 0.36748(5) 0.54372(5) 0.22996(4) 0.02783(19) Uani 1 1 d . . . . .
P2 P 0.20441(10) 0.43914(11) 0.51461(9) 0.0279(4) Uani 1 1 d . . . . .
P5 P 0.47920(11) 0.52653(11) 0.20342(9) 0.0301(4) Uani 1 1 d . . . . .
P1 P 0.10219(11) 0.35917(11) 0.19055(9) 0.0297(4) Uani 1 1 d . . . . .
P6 P 0.31020(12) 0.59950(12) 0.17425(10) 0.0352(5) Uani 1 1 d . . . . .
P4 P 0.74979(12) 0.93468(11) 0.76262(10) 0.0380(5) Uani 1 1 d . . . . .
P3 P 0.56896(12) 0.91153(12) 0.82882(9) 0.0346(5) Uani 1 1 d . . . . .
N2 N 0.2726(3) 0.3966(3) 0.3670(3) 0.0253(12) Uani 1 1 d . . . . .
N7 N 0.3931(3) 0.4109(3) 0.4977(3) 0.0274(13) Uani 1 1 d . . . . .
N8 N 0.5553(3) 0.7677(3) 0.6650(3) 0.0264(13) Uani 1 1 d . . . . .
N3 N 0.6665(3) 0.7684(3) 0.7910(3) 0.0283(13) Uani 1 1 d . . . . .
C8 C 0.5213(4) 0.7264(4) 0.6063(3) 0.0233(14) Uani 1 1 d . . . . .
C2 C 0.2542(4) 0.3741(4) 0.3074(3) 0.0228(14) Uani 1 1 d . . . . .
N9 N 0.4002(4) 0.5982(3) 0.3331(3) 0.0343(14) Uani 1 1 d . . . . .
N1 N 0.2924(3) 0.4268(3) 0.2073(2) 0.0308(14) Uani 1 1 d . . . . .
C7 C 0.4444(4) 0.3882(4) 0.5018(3) 0.0240(15) Uani 1 1 d . . . . .
C9 C 0.4233(4) 0.6167(4) 0.3912(3) 0.0282(16) Uani 1 1 d . . . . .
N5 N 0.0995(3) 0.2266(3) 0.1890(3) 0.0341(14) Uani 1 1 d . . . . .
C89 C 0.5238(4) 0.4278(4) 0.3327(3) 0.0347(17) Uani 1 1 d D . . . .
H89 H 0.50604 0.419936 0.369189 0.042 Uiso 1 1 calc R U . . .
C3 C 0.7006(4) 0.7285(4) 0.7947(3) 0.0267(15) Uani 1 1 d . . . . .
C86 C 0.5775(3) 0.4519(3) 0.2275(3) 0.0195(13) Uani 1 1 d D . . . .
H86 H 0.594823 0.459109 0.190587 0.023 Uiso 1 1 calc R U . . .
C33 C 0.2185(4) 0.5379(4) 0.5798(3) 0.0309(16) Uani 1 1 d . . . . .
C90 C 0.4948(4) 0.4677(4) 0.3015(3) 0.0348(17) Uani 1 1 d D . . . .
H90 H 0.455187 0.486759 0.315489 0.042 Uiso 1 1 calc R U . . .
C4 C 0.1868(4) 0.2640(4) 0.0927(3) 0.0352(17) Uani 1 1 d . . . . .
C85 C 0.5235(4) 0.4801(4) 0.2496(3) 0.0311(16) Uani 1 1 d D . . . .
C16 C 0.0419(4) 0.2549(4) 0.1781(3) 0.0339(17) Uani 1 1 d . . . . .
C32 C 0.2555(4) 0.6065(4) 0.5708(3) 0.0335(17) Uani 1 1 d . . . . .
H32 H 0.266551 0.600075 0.528587 0.04 Uiso 1 1 calc R U . . .
C40 C 0.0957(4) 0.3927(4) 0.4538(3) 0.0312(16) Uani 1 1 d . . . . .
C23 C 0.0957(4) 0.4324(4) 0.2671(3) 0.0310(16) Uani 1 1 d . . . . .
C45 C 0.0764(4) 0.3297(4) 0.3906(3) 0.0349(17) Uani 1 1 d . . . . .
H45 H 0.119938 0.317296 0.377195 0.042 Uiso 1 1 calc R U . . .
C34 C 0.1886(4) 0.3750(4) 0.5596(3) 0.0336(17) Uani 1 1 d . . . . .
C10 C 0.3905(4) 0.7217(4) 0.5026(3) 0.0348(17) Uani 1 1 d . . . . .
C17 C 0.0460(4) 0.3649(4) 0.1163(4) 0.0370(18) Uani 1 1 d . . . . .
N11 N 0.1995(4) 0.5452(4) 0.6404(3) 0.058(2) Uani 1 1 d . . . . .
C67 C 0.7985(5) 0.8936(4) 0.7009(4) 0.0397(19) Uani 1 1 d . . . . .
C88 C 0.5793(4) 0.3998(4) 0.3095(4) 0.044(2) Uani 1 1 d D . . . .
H88 H 0.599336 0.370555 0.328984 0.053 Uiso 1 1 calc R U . . .
C93 C 0.3704(5) 0.3091(5) 0.0232(4) 0.050(2) Uani 1 1 d . . . . .
H93 H 0.346316 0.251844 0.010712 0.06 Uiso 1 1 calc R U . . .
C31 C 0.2775(4) 0.6860(4) 0.6219(4) 0.0392(18) Uani 1 1 d . . . . .
H31 H 0.302896 0.732863 0.614549 0.047 Uiso 1 1 calc R U . . .
C66 C 0.7673(5) 0.8106(4) 0.6598(4) 0.045(2) Uani 1 1 d . . . . .
H66 H 0.719865 0.772996 0.664207 0.054 Uiso 1 1 calc R U . . .
C35 C 0.2595(4) 0.3722(4) 0.5946(3) 0.0362(18) Uani 1 1 d . . . . .
H35 H 0.314482 0.403513 0.595171 0.043 Uiso 1 1 calc R U . . .
C28 C 0.1697(4) 0.4970(4) 0.3185(3) 0.0356(17) Uani 1 1 d . . . . .
H28 H 0.223288 0.503271 0.313412 0.043 Uiso 1 1 calc R U . . .
C15 C -0.0457(4) 0.2064(4) 0.1596(3) 0.0413(19) Uani 1 1 d . . . . .
H15 H -0.085099 0.227705 0.153178 0.05 Uiso 1 1 calc R U . . .
C87 C 0.6063(4) 0.4143(4) 0.2573(4) 0.046(2) Uani 1 1 d D . . . .
H87 H 0.646502 0.396618 0.242916 0.055 Uiso 1 1 calc R U . . .
C83 C 0.6354(4) 0.6166(5) 0.1894(4) 0.045(2) Uani 1 1 d . . . . .
H83 H 0.632762 0.565331 0.159945 0.054 Uiso 1 1 calc R U . . .
C12 C 0.0721(5) 0.1505(4) 0.1831(3) 0.0408(19) Uani 1 1 d . . . . .
H12 H 0.112309 0.130757 0.191814 0.049 Uiso 1 1 calc R U . . .
C49 C 0.5091(5) 0.7938(5) 0.8717(4) 0.051(2) Uani 1 1 d . . . . .
H49 H 0.512245 0.758821 0.829696 0.062 Uiso 1 1 calc R U . . .
C30 C 0.2615(4) 0.6946(5) 0.6831(4) 0.049(2) Uani 1 1 d . . . . .
H30 H 0.277676 0.747984 0.719077 0.059 Uiso 1 1 calc R U . . .
C91 C 0.4443(4) 0.4516(4) 0.1131(3) 0.0324(17) Uani 1 1 d . . . . .
N14A N 0.5747(5) 0.6946(4) 0.2624(4) 0.077(3) Uani 1 1 d . . . . .
C92 C 0.4086(5) 0.3676(5) 0.0944(4) 0.046(2) Uani 1 1 d . . . . .
H92 H 0.409968 0.349665 0.129288 0.056 Uiso 1 1 calc R U . . .
C27 C 0.1659(5) 0.5521(5) 0.3769(4) 0.047(2) Uani 1 1 d . . . . .
H27 H 0.217105 0.596788 0.412149 0.056 Uiso 1 1 calc R U . . .
C84 C 0.5710(4) 0.6177(4) 0.2172(3) 0.0325(17) Uani 1 1 d . . . . .
C102 C 0.3900(5) 0.6905(5) 0.1746(4) 0.0429(19) Uani 1 1 d . . . . .
C108 C 0.2383(5) 0.6371(5) 0.2104(4) 0.044(2) Uani 1 1 d . . . . .
N16 N 0.2277(4) 0.4478(5) 0.0571(4) 0.072(2) Uani 1 1 d . U . . .
C101 C 0.2489(5) 0.5325(5) 0.0821(4) 0.0398(18) Uani 1 1 d . U . . .
C44 C -0.0063(5) 0.2843(5) 0.3463(4) 0.051(2) Uani 1 1 d . . . . .
H44 H -0.020261 0.238595 0.303123 0.061 Uiso 1 1 calc R U . . .
C103 C 0.4166(5) 0.7683(5) 0.2286(4) 0.051(2) Uani 1 1 d . . . . .
H103 H 0.39027 0.775652 0.263232 0.061 Uiso 1 1 calc R U . . .
C107 C 0.4274(5) 0.6806(5) 0.1254(4) 0.047(2) Uani 1 1 d . . . . .
H107 H 0.408556 0.626925 0.088651 0.056 Uiso 1 1 calc R U . . .
C96 C 0.4402(5) 0.4748(5) 0.0612(4) 0.048(2) Uani 1 1 d . . . . .
H96 H 0.463703 0.531888 0.073341 0.058 Uiso 1 1 calc R U . . .
C13 C -0.0136(5) 0.0998(5) 0.1645(4) 0.050(2) Uani 1 1 d . . . . .
H13 H -0.031567 0.045936 0.160846 0.06 Uiso 1 1 calc R U . . .
C41 C 0.0357(4) 0.4143(5) 0.4722(4) 0.043(2) Uani 1 1 d . . . . .
H41 H 0.050172 0.45988 0.51574 0.051 Uiso 1 1 calc R U . . .
C100 C 0.2240(5) 0.5607(5) 0.0378(4) 0.046(2) Uani 1 1 d . . . . .
H100 H 0.239024 0.617871 0.055011 0.055 Uiso 1 1 calc R U . . .
C57 C 0.6338(5) 1.0225(5) 0.8838(4) 0.042(2) Uani 1 1 d . . . . .
C43 C -0.0681(5) 0.3034(5) 0.3631(4) 0.050(2) Uani 1 1 d . . . . .
H43 H -0.125156 0.272264 0.331748 0.06 Uiso 1 1 calc R U . . .
C56 C 0.4686(5) 0.9039(5) 0.7147(4) 0.051(2) Uani 1 1 d . . . . .
H56 H 0.509391 0.893734 0.694845 0.062 Uiso 1 1 calc R U . . .
C82 C 0.7037(5) 0.6899(6) 0.2044(4) 0.059(2) Uani 1 1 d . . . . .
H82 H 0.747157 0.689009 0.184748 0.07 Uiso 1 1 calc R U . . .
C22 C 0.0423(5) 0.4363(5) 0.1227(4) 0.051(2) Uani 1 1 d . . . . .
H22 H 0.068921 0.483649 0.166968 0.061 Uiso 1 1 calc R U . . .
C62 C 0.6168(5) 1.0826(5) 0.8742(4) 0.045(2) Uani 1 1 d . . . . .
H62 H 0.566078 1.066514 0.838924 0.054 Uiso 1 1 calc R U . . .
C65 C 0.8034(5) 0.7809(5) 0.6125(5) 0.059(3) Uani 1 1 d . . . . .
H65 H 0.779088 0.723171 0.583022 0.071 Uiso 1 1 calc R U . . .
C68 C 0.8377(5) 0.9941(5) 0.8463(4) 0.049(2) Uani 1 1 d . . . . .
C24 C 0.0168(5) 0.4235(5) 0.2742(4) 0.052(2) Uani 1 1 d . . . . .
H24 H -0.03477 0.379507 0.238829 0.063 Uiso 1 1 calc R U . . .
C51 C 0.4749(4) 0.9106(4) 0.7799(4) 0.0399(19) Uani 1 1 d . . . . .
C109 C 0.2503(6) 0.6606(5) 0.2795(5) 0.063(3) Uani 1 1 d . . . . .
H109 H 0.29524 0.658503 0.307763 0.076 Uiso 1 1 calc R U . . .
C29 C 0.2220(4) 0.6254(5) 0.6920(3) 0.044(2) Uani 1 1 d . . . . .
H29 H 0.209696 0.632019 0.733746 0.053 Uiso 1 1 calc R U . . .
C58 C 0.7053(5) 1.0463(5) 0.9349(3) 0.048(2) Uani 1 1 d . . . . .
H58 H 0.71817 1.005964 0.942221 0.057 Uiso 1 1 calc R U . . .
C81 C 0.7078(6) 0.7628(6) 0.2473(5) 0.066(3) Uani 1 1 d . . . . .
H81 H 0.755001 0.812566 0.257416 0.079 Uiso 1 1 calc R U . . .
C94 C 0.3675(5) 0.3335(5) -0.0278(4) 0.052(2) Uani 1 1 d . . . . .
H94 H 0.341996 0.293767 -0.075526 0.062 Uiso 1 1 calc R U . . .
C104 C 0.4819(6) 0.8347(5) 0.2312(5) 0.065(3) Uani 1 1 d . . . . .
H104 H 0.50069 0.888306 0.267998 0.078 Uiso 1 1 calc R U . . .
C36 C 0.2496(6) 0.3235(5) 0.6285(4) 0.060(2) Uani 1 1 d . . . . .
H36 H 0.297562 0.320582 0.651664 0.072 Uiso 1 1 calc R U . . .
C50 C 0.5344(6) 0.8760(5) 0.8892(4) 0.054(2) Uani 1 1 d . . . . .
C14 C -0.0728(5) 0.1271(5) 0.1512(4) 0.050(2) Uani 1 1 d . . . . .
H14 H -0.131925 0.091526 0.136254 0.06 Uiso 1 1 calc R U . . .
C18 C 0.0097(5) 0.2988(5) 0.0515(4) 0.051(2) Uani 1 1 d . . . . .
H18 H 0.013789 0.249663 0.04582 0.061 Uiso 1 1 calc R U . . .
C95 C 0.4024(5) 0.4169(5) -0.0089(4) 0.056(2) Uani 1 1 d . . . . .
H95 H 0.400688 0.434899 -0.043816 0.067 Uiso 1 1 calc R U . . .
N13 N 0.8683(5) 0.9479(5) 0.6956(5) 0.089(3) Uani 1 1 d . . . . .
C97 C 0.1795(5) 0.3930(5) -0.0146(4) 0.058(2) Uani 1 1 d . . . . .
H97 H 0.163479 0.335627 -0.032621 0.07 Uiso 1 1 calc R U . . .
C61 C 0.6723(5) 1.1661(5) 0.9151(4) 0.050(2) Uani 1 1 d . . . . .
H61 H 0.660124 1.206724 0.90758 0.06 Uiso 1 1 calc R U . . .
C60 C 0.7442(5) 1.1889(5) 0.9659(4) 0.060(3) Uani 1 1 d . . . . .
H60 H 0.783839 1.245355 0.994093 0.072 Uiso 1 1 calc R U . . .
C80 C 0.6469(5) 0.7678(5) 0.2766(5) 0.058(2) Uani 1 1 d . . . . .
H80 H 0.652584 0.820252 0.306661 0.069 Uiso 1 1 calc R U . . .
C69 C 0.8303(5) 0.9660(5) 0.8956(4) 0.058(3) Uani 1 1 d . . . . .
H69 H 0.77995 0.919583 0.886749 0.07 Uiso 1 1 calc R U . . .
C105 C 0.5206(5) 0.8248(6) 0.1810(5) 0.064(3) Uani 1 1 d . . . . .
H105 H 0.565899 0.871121 0.183647 0.077 Uiso 1 1 calc R U . . .
C73 C 0.9103(5) 1.0605(5) 0.8591(4) 0.058(2) Uani 1 1 d . . . . .
H73 H 0.915713 1.079076 0.824823 0.07 Uiso 1 1 calc R U . . .
C52 C 0.4168(5) 0.9240(5) 0.8092(4) 0.053(2) Uani 1 1 d . . . . .
H52 H 0.421226 0.928445 0.854429 0.064 Uiso 1 1 calc R U . . .
C71 C 0.9702(6) 1.0749(6) 0.9705(5) 0.081(4) Uani 1 1 d . . . . .
H71 H 1.016274 1.103807 1.013239 0.098 Uiso 1 1 calc R U . . .
C106 C 0.4930(6) 0.7475(6) 0.1274(5) 0.063(3) Uani 1 1 d . . . . .
H106 H 0.518405 0.739776 0.092139 0.076 Uiso 1 1 calc R U . . .
C19 C -0.0331(5) 0.3011(6) -0.0062(4) 0.062(3) Uani 1 1 d . . . . .
H19 H -0.059676 0.253902 -0.050526 0.075 Uiso 1 1 calc R U . . .
C42 C -0.0470(5) 0.3691(5) 0.4268(4) 0.065(3) Uani 1 1 d . . . . .
H42 H -0.089958 0.383253 0.439402 0.078 Uiso 1 1 calc R U . . .
C26 C 0.0887(6) 0.5435(6) 0.3851(5) 0.067(3) Uani 1 1 d . . . . .
H26 H 0.086421 0.581404 0.426053 0.081 Uiso 1 1 calc R U . . .
C48 C 0.4794(6) 0.7618(6) 0.9140(5) 0.070(3) Uani 1 1 d . U . . .
H48 H 0.461415 0.704736 0.900647 0.084 Uiso 1 1 calc R U . . .
C39 C 0.1101(5) 0.3283(6) 0.5579(5) 0.074(3) Uani 1 1 d . . . . .
H39 H 0.061467 0.328414 0.532595 0.088 Uiso 1 1 calc R U . . .
C20 C -0.0357(6) 0.3740(7) 0.0030(5) 0.072(3) Uani 1 1 d . . . . .
H20 H -0.063796 0.377585 -0.03577 0.087 Uiso 1 1 calc R U . . .
C25 C 0.0157(6) 0.4800(6) 0.3336(5) 0.068(3) Uani 1 1 d . . . . .
H25 H -0.037583 0.474573 0.339011 0.081 Uiso 1 1 calc R U . . .
C98 C 0.1567(6) 0.4248(7) -0.0572(4) 0.071(3) Uani 1 1 d . . . . .
H98 H 0.125963 0.389231 -0.105369 0.086 Uiso 1 1 calc R U . . .
C59 C 0.7582(6) 1.1269(6) 0.9754(4) 0.075(3) Uani 1 1 d . . . . .
H59 H 0.80719 1.142238 1.012004 0.089 Uiso 1 1 calc R U . . .
C37 C 0.1707(6) 0.2798(6) 0.6286(5) 0.081(3) Uani 1 1 d . . . . .
H37 H 0.163775 0.248432 0.65354 0.097 Uiso 1 1 calc R U . . .
C111 C 0.1280(7) 0.6861(7) 0.2640(7) 0.093(4) Uani 1 1 d . . . . .
H111 H 0.088151 0.701505 0.281764 0.111 Uiso 1 1 calc R U . . .
C21 C 0.0013(6) 0.4409(6) 0.0669(5) 0.075(3) Uani 1 1 d . . . . .
H21 H -0.001347 0.490697 0.072644 0.09 Uiso 1 1 calc R U . . .
C113 C 0.1742(5) 0.6397(5) 0.1712(5) 0.061(3) Uani 1 1 d . . . . .
H113 H 0.167884 0.624428 0.123542 0.073 Uiso 1 1 calc R U . . .
C70 C 0.8975(6) 1.0062(6) 0.9586(4) 0.075(3) Uani 1 1 d . . . . .
H70 H 0.893736 0.987176 0.992696 0.09 Uiso 1 1 calc R U . . .
C72 C 0.9745(6) 1.1000(6) 0.9205(5) 0.075(3) Uani 1 1 d . . . . .
H72 H 1.024216 1.146798 0.928938 0.09 Uiso 1 1 calc R U . . .
C99 C 0.1783(5) 0.5085(7) -0.0303(5) 0.069(3) Uani 1 1 d . . . . .
H99 H 0.160685 0.529209 -0.060127 0.083 Uiso 1 1 calc R U . . .
C110 C 0.1949(7) 0.6878(6) 0.3083(6) 0.084(3) Uani 1 1 d . . . . .
H110 H 0.203029 0.706718 0.356576 0.101 Uiso 1 1 calc R U . . .
C55 C 0.4036(6) 0.9117(5) 0.6765(5) 0.080(4) Uani 1 1 d . . . . .
H55 H 0.399534 0.907623 0.631462 0.096 Uiso 1 1 calc R U . . .
C64 C 0.8735(6) 0.8329(5) 0.6073(5) 0.074(3) Uani 1 1 d . . . . .
H64 H 0.900583 0.812218 0.576351 0.089 Uiso 1 1 calc R U . . .
C54 C 0.3458(6) 0.9254(6) 0.7077(6) 0.087(4) Uani 1 1 d . . . . .
H54 H 0.300577 0.931221 0.683822 0.104 Uiso 1 1 calc R U . . .
C63 C 0.9040(7) 0.9157(6) 0.6477(6) 0.095(4) Uani 1 1 d . . . . .
H63 H 0.951381 0.952718 0.642741 0.113 Uiso 1 1 calc R U . . .
C53 C 0.3528(7) 0.9310(6) 0.7735(7) 0.091(4) Uani 1 1 d . . . . .
H53 H 0.311849 0.939858 0.79383 0.109 Uiso 1 1 calc R U . . .
C112 C 0.1185(7) 0.6628(7) 0.1957(6) 0.096(4) Uani 1 1 d . . . . .
H112 H 0.073311 0.662838 0.165851 0.116 Uiso 1 1 calc R U . . .
C47 C 0.4755(8) 0.8116(7) 0.9758(6) 0.107(4) Uani 1 1 d . U . . .
H47 H 0.451658 0.78858 1.003548 0.129 Uiso 1 1 calc R U . . .
N12 N 0.5359(7) 0.9298(6) 0.9535(5) 0.126(4) Uani 1 1 d . U . . .
C38 C 0.1004(6) 0.2815(8) 0.5919(6) 0.109(5) Uani 1 1 d . . . . .
H38 H 0.04513 0.2497 0.590573 0.131 Uiso 1 1 calc R U . . .
C46 C 0.5063(9) 0.8945(8) 0.9968(7) 0.128(5) Uani 1 1 d . U . . .
H46 H 0.50793 0.929429 1.041126 0.153 Uiso 1 1 calc R U . . .
N6 N 0.3873(3) 0.5674(3) 0.4940(2) 0.0265(13) Uani 1 1 d . . . . .
N1L N 0.5707(7) 0.7626(7) 0.4885(8) 0.021(3) Uani 0.4464 1 d DG U P A 1
C1L C 0.6543(8) 0.7736(7) 0.5036(7) 0.073(4) Uani 0.4464 1 d G U P A 1
H1L H 0.669414 0.738714 0.518472 0.087 Uiso 0.4464 1 calc R U P A 1
C2L C 0.7156(6) 0.8357(9) 0.4969(8) 0.075(4) Uani 0.4464 1 d G U P A 1
H2L H 0.772747 0.843276 0.507188 0.09 Uiso 0.4464 1 calc R U P A 1
C3L C 0.6935(7) 0.8868(7) 0.4751(7) 0.080(4) Uani 0.4464 1 d DG U P A 1
H3L H 0.735432 0.929242 0.470557 0.096 Uiso 0.4464 1 calc R U P A 1
C4L C 0.6099(8) 0.8757(5) 0.4601(5) 0.079(3) Uani 0.4464 1 d DG U P A 1
C5LA C 0.5486(6) 0.8136(7) 0.4668(7) 0.067(4) Uani 0.4464 1 d DG U P A 1
H5L H 0.491449 0.806084 0.456495 0.081 Uiso 0.4464 1 calc R U P A 1
C74 C 0.7332(5) 1.0088(5) 0.7386(5) 0.049(2) Uani 1 1 d . . . . .
C75 C 0.7541(6) 1.0889(5) 0.7832(6) 0.078(3) Uani 1 1 d . . . . .
H75 H 0.783396 1.110112 0.831333 0.094 Uiso 1 1 calc R U . . .
C76 C 0.7337(7) 1.1397(6) 0.7603(7) 0.091(4) Uani 1 1 d . . . . .
H76 H 0.752477 1.195969 0.791741 0.109 Uiso 1 1 calc R U . . .
C77 C 0.6872(9) 1.1091(9) 0.6933(8) 0.126(5) Uani 1 1 d . U . . .
H77 H 0.672316 1.143646 0.677829 0.151 Uiso 1 1 calc R U . . .
C78 C 0.6604(9) 1.0262(9) 0.6459(7) 0.140(5) Uani 1 1 d . U . . .
H78 H 0.626822 1.003636 0.598581 0.168 Uiso 1 1 calc R U . . .
C79 C 0.6853(9) 0.9786(7) 0.6714(6) 0.110(5) Uani 1 1 d . . . . .
H79 H 0.667803 0.922537 0.640215 0.132 Uiso 1 1 calc R U . . .
C6LA C 0.5860(16) 0.9289(10) 0.4371(7) 0.088(4) Uani 0.4464 1 d D U P A 1
N2LA N 0.5779(15) 0.9757(10) 0.4202(9) 0.149(7) Uani 0.4464 1 d D U P A 1
N10 N 0.3520(4) 0.7597(4) 0.5046(3) 0.0530(19) Uani 1 1 d . . . . .
N4 N 0.1697(4) 0.2216(4) 0.0344(3) 0.0522(19) Uani 1 1 d . . . . .
O1L O 0.5744(14) 0.7772(12) 0.5102(18) 0.021(3) Uani 0.1781 1 d D U P A 3
C5LB C 0.615(3) 0.765(3) 0.457(3) 0.067(4) Uani 0.1781 1 d D U P A 3
H5L1 H 0.615212 0.711251 0.441885 0.081 Uiso 0.1781 1 calc R U P A 3
H5L2 H 0.673183 0.808857 0.476239 0.081 Uiso 0.1781 1 calc R U P A 3
H5L3 H 0.582446 0.766534 0.417037 0.081 Uiso 0.1781 1 calc R U P A 3
N1M N 0.5559(9) 0.7743(8) 0.4923(10) 0.021(3) Uani 0.3755 1 d DG U P A 2
C5M C 0.5264(7) 0.8245(9) 0.4755(9) 0.093(5) Uani 0.3755 1 d G U P A 2
H5M H 0.471601 0.81964 0.476065 0.111 Uiso 0.3755 1 calc R U P A 2
C4M C 0.5770(10) 0.8819(7) 0.4578(6) 0.085(4) Uani 0.3755 1 d DG U P A 2
C3M C 0.6571(10) 0.8890(9) 0.4570(9) 0.087(4) Uani 0.3755 1 d DG U P A 2
H3M H 0.691687 0.928202 0.444907 0.105 Uiso 0.3755 1 calc R U P A 2
C2M C 0.6867(8) 0.8387(11) 0.4738(10) 0.081(4) Uani 0.3755 1 d G U P A 2
H2M H 0.74145 0.843602 0.473179 0.098 Uiso 0.3755 1 calc R U P A 2
C1M C 0.6361(10) 0.7814(8) 0.4914(9) 0.067(4) Uani 0.3755 1 d G U P A 2
H1M H 0.656288 0.747021 0.502894 0.08 Uiso 0.3755 1 calc R U P A 2
C6LB C 0.5248(15) 0.9205(12) 0.4441(9) 0.089(5) Uani 0.3755 1 d D U P A 2
N2LB N 0.5071(15) 0.9654(13) 0.4297(11) 0.160(9) Uani 0.3755 1 d D U P A 2
H1LA H 0.564(16) 0.824(10) 0.519(11) 0.192 Uiso 0.1781 1 d D U P B 3

loop_
_atom_site_aniso_label
_atom_site_aniso_U_11
_atom_site_aniso_U_22
_atom_site_aniso_U_33
_atom_site_aniso_U_23
_atom_site_aniso_U_13
_atom_site_aniso_U_12
Re2 0.02153(14) 0.02552(15) 0.01689(14) 0.00486(11) 0.00089(11) 0.01163(12)
Re1 0.02124(14) 0.02484(15) 0.01867(14) 0.00544(12) -0.00086(11) 0.01008(12)
Cu1 0.0203(4) 0.0298(5) 0.0221(4) 0.0074(4) 0.0043(3) 0.0129(4)
Cu2 0.0320(5) 0.0274(5) 0.0188(4) 0.0029(4) 0.0017(4) 0.0166(4)
Cu3 0.0308(5) 0.0301(5) 0.0213(4) 0.0107(4) 0.0044(4) 0.0155(4)
P2 0.0204(9) 0.0344(10) 0.0240(9) 0.0086(8) 0.0049(7) 0.0136(8)
P5 0.0293(10) 0.0365(11) 0.0263(10) 0.0157(9) 0.0064(8) 0.0168(8)
P1 0.0232(9) 0.0323(10) 0.0280(10) 0.0103(8) 0.0017(8) 0.0137(8)
P6 0.0399(11) 0.0409(11) 0.0325(11) 0.0199(9) 0.0101(9) 0.0241(9)
P4 0.0341(11) 0.0232(10) 0.0380(11) 0.0010(9) 0.0034(9) 0.0109(9)
P3 0.0429(12) 0.0367(11) 0.0270(10) 0.0098(9) 0.0108(9) 0.0261(9)
N2 0.022(3) 0.023(3) 0.023(3) 0.005(2) 0.004(2) 0.010(2)
N7 0.021(3) 0.034(3) 0.025(3) 0.010(3) 0.006(2) 0.015(3)
N8 0.029(3) 0.029(3) 0.018(3) 0.010(3) 0.002(2) 0.014(3)
N3 0.029(3) 0.027(3) 0.021(3) 0.004(3) 0.002(2) 0.014(3)
C8 0.020(3) 0.020(3) 0.026(4) 0.010(3) 0.001(3) 0.009(3)
C2 0.015(3) 0.022(3) 0.027(4) 0.008(3) 0.002(3) 0.010(3)
N9 0.044(4) 0.032(3) 0.029(3) 0.011(3) 0.006(3) 0.025(3)
N1 0.032(3) 0.040(3) 0.016(3) 0.007(3) 0.002(2) 0.020(3)
C7 0.027(4) 0.021(3) 0.006(3) -0.004(3) 0.003(3) 0.004(3)
C9 0.028(4) 0.028(4) 0.023(4) 0.007(3) 0.000(3) 0.017(3)
N5 0.028(3) 0.034(3) 0.025(3) 0.006(3) -0.003(3) 0.012(3)
C89 0.037(4) 0.028(4) 0.025(4) 0.004(3) 0.004(3) 0.011(3)
C3 0.020(3) 0.030(4) 0.014(3) 0.002(3) 0.002(3) 0.005(3)
C86 0.012(3) 0.028(4) 0.025(3) 0.016(3) 0.007(3) 0.011(3)
C33 0.019(3) 0.043(4) 0.025(4) 0.007(3) 0.002(3) 0.017(3)
C90 0.036(4) 0.023(4) 0.038(4) 0.011(3) 0.002(3) 0.013(3)
C4 0.029(4) 0.041(4) 0.022(4) 0.004(3) 0.001(3) 0.017(3)
C85 0.026(4) 0.030(4) 0.028(4) 0.011(3) 0.001(3) 0.008(3)
C16 0.032(4) 0.037(4) 0.019(4) 0.007(3) 0.000(3) 0.010(3)
C32 0.023(4) 0.038(4) 0.031(4) 0.008(3) 0.002(3) 0.017(3)
C40 0.024(4) 0.035(4) 0.029(4) 0.013(3) 0.006(3) 0.009(3)
C23 0.026(4) 0.028(4) 0.039(4) 0.014(3) 0.007(3) 0.015(3)
C45 0.026(4) 0.034(4) 0.038(4) 0.009(3) 0.010(3) 0.015(3)
C34 0.033(4) 0.038(4) 0.026(4) 0.015(3) 0.003(3) 0.015(3)
C10 0.040(4) 0.032(4) 0.015(3) 0.003(3) -0.003(3) 0.013(3)
C17 0.030(4) 0.039(4) 0.037(4) 0.017(4) 0.001(3) 0.015(3)
N11 0.045(4) 0.083(6) 0.052(4) 0.027(4) 0.018(4) 0.037(4)
C67 0.045(5) 0.027(4) 0.052(5) 0.018(4) 0.016(4) 0.022(4)
C88 0.029(4) 0.038(5) 0.047(5) 0.015(4) -0.008(4) 0.012(4)
C93 0.044(5) 0.037(5) 0.047(5) 0.006(4) 0.013(4) 0.011(4)
C31 0.030(4) 0.035(4) 0.052(5) 0.015(4) 0.010(4) 0.020(3)
C66 0.041(5) 0.031(4) 0.056(5) 0.018(4) 0.011(4) 0.013(4)
C35 0.022(4) 0.045(5) 0.033(4) 0.017(4) 0.001(3) 0.011(3)
C28 0.033(4) 0.039(4) 0.032(4) 0.014(4) 0.007(3) 0.017(3)
C15 0.023(4) 0.041(5) 0.040(4) 0.014(4) -0.001(3) 0.003(3)
C87 0.031(4) 0.051(5) 0.056(5) 0.023(4) 0.015(4) 0.020(4)
C83 0.035(4) 0.057(5) 0.033(4) 0.020(4) 0.004(4) 0.012(4)
C12 0.053(5) 0.028(4) 0.031(4) 0.010(3) 0.008(4) 0.015(4)
C49 0.068(6) 0.059(6) 0.041(5) 0.020(4) 0.030(4) 0.041(5)
C30 0.028(4) 0.047(5) 0.047(5) 0.002(4) -0.007(4) 0.020(4)
C91 0.038(4) 0.035(4) 0.028(4) 0.015(3) 0.009(3) 0.019(3)
N14A 0.087(6) 0.054(5) 0.071(5) 0.034(4) -0.017(5) 0.025(5)
C92 0.043(5) 0.051(5) 0.034(4) 0.008(4) 0.016(4) 0.020(4)
C27 0.052(5) 0.043(5) 0.033(4) 0.008(4) 0.001(4) 0.022(4)
C84 0.033(4) 0.038(4) 0.027(4) 0.019(3) 0.001(3) 0.016(3)
C102 0.043(5) 0.046(5) 0.050(5) 0.030(4) 0.014(4) 0.023(4)
C108 0.052(5) 0.044(5) 0.043(5) 0.021(4) 0.016(4) 0.026(4)
N16 0.054(5) 0.084(6) 0.053(5) 0.018(4) 0.012(4) 0.022(4)
C101 0.040(4) 0.048(5) 0.027(4) 0.017(4) 0.006(3) 0.019(4)
C44 0.037(5) 0.048(5) 0.046(5) 0.006(4) 0.006(4) 0.015(4)
C103 0.058(6) 0.047(5) 0.057(5) 0.026(5) 0.021(4) 0.029(4)
C107 0.050(5) 0.042(5) 0.061(6) 0.033(4) 0.015(4) 0.025(4)
C96 0.057(5) 0.054(5) 0.033(4) 0.016(4) 0.007(4) 0.031(4)
C13 0.051(5) 0.033(5) 0.038(5) 0.008(4) 0.001(4) 0.006(4)
C41 0.024(4) 0.050(5) 0.033(4) -0.001(4) -0.001(3) 0.021(4)
C100 0.049(5) 0.065(6) 0.036(5) 0.032(4) 0.014(4) 0.031(4)
C57 0.045(5) 0.046(5) 0.026(4) 0.000(4) 0.011(4) 0.029(4)
C43 0.029(4) 0.061(6) 0.043(5) 0.014(4) -0.002(4) 0.020(4)
C56 0.067(6) 0.046(5) 0.042(5) 0.015(4) 0.004(4) 0.037(4)
C82 0.043(5) 0.078(7) 0.048(5) 0.038(5) 0.011(4) 0.012(5)
C22 0.035(5) 0.052(5) 0.054(5) 0.023(4) -0.003(4) 0.019(4)
C62 0.035(4) 0.047(5) 0.043(5) 0.007(4) 0.012(4) 0.021(4)
C65 0.054(6) 0.030(5) 0.087(7) 0.014(5) 0.038(5) 0.021(4)
C68 0.031(4) 0.040(5) 0.045(5) -0.007(4) 0.002(4) 0.017(4)
C24 0.034(5) 0.049(5) 0.054(5) 0.007(4) 0.008(4) 0.017(4)
C51 0.033(4) 0.025(4) 0.042(5) 0.004(3) -0.001(4) 0.011(3)
C109 0.089(7) 0.084(7) 0.070(6) 0.051(6) 0.043(6) 0.072(6)
C29 0.039(5) 0.057(5) 0.015(4) -0.005(4) 0.001(3) 0.026(4)
C58 0.057(5) 0.044(5) 0.026(4) -0.003(4) -0.009(4) 0.035(4)
C81 0.044(6) 0.066(7) 0.076(7) 0.051(6) 0.001(5) 0.004(5)
C94 0.050(5) 0.058(6) 0.040(5) 0.010(4) 0.013(4) 0.029(5)
C104 0.076(7) 0.046(5) 0.088(7) 0.036(5) 0.033(6) 0.034(5)
C36 0.054(6) 0.060(6) 0.057(6) 0.034(5) -0.001(5) 0.017(5)
C50 0.085(7) 0.067(6) 0.033(5) 0.025(4) 0.029(4) 0.051(5)
C14 0.040(5) 0.042(5) 0.037(5) 0.011(4) -0.007(4) 0.001(4)
C18 0.041(5) 0.057(5) 0.043(5) 0.017(4) -0.002(4) 0.023(4)
C95 0.062(6) 0.071(6) 0.037(5) 0.026(5) 0.011(4) 0.033(5)
N13 0.093(7) 0.050(5) 0.119(8) 0.025(5) 0.062(6) 0.027(5)
C97 0.059(6) 0.067(6) 0.023(4) 0.012(4) -0.002(4) 0.018(5)
C61 0.056(5) 0.040(5) 0.047(5) 0.014(4) 0.018(4) 0.020(4)
C60 0.051(6) 0.043(5) 0.049(5) -0.008(4) 0.008(4) 0.017(4)
C80 0.036(5) 0.038(5) 0.075(6) 0.022(5) 0.004(5) 0.002(4)
C69 0.055(6) 0.046(5) 0.032(5) -0.009(4) -0.013(4) 0.020(4)
C105 0.047(5) 0.058(6) 0.093(8) 0.049(6) 0.020(5) 0.015(5)
C73 0.042(5) 0.048(5) 0.043(5) -0.002(4) 0.002(4) 0.007(4)
C52 0.043(5) 0.057(6) 0.055(5) 0.018(5) 0.009(4) 0.029(4)
C71 0.048(6) 0.054(6) 0.066(7) -0.025(6) -0.020(5) 0.016(5)
C106 0.065(6) 0.071(7) 0.075(7) 0.047(6) 0.033(5) 0.034(5)
C19 0.043(5) 0.080(7) 0.046(5) 0.026(5) -0.004(4) 0.021(5)
C42 0.040(5) 0.070(6) 0.064(6) 0.002(5) 0.017(5) 0.035(5)
C26 0.075(7) 0.062(6) 0.061(6) 0.017(5) 0.030(6) 0.035(6)
C48 0.094(6) 0.072(6) 0.069(6) 0.040(5) 0.045(5) 0.046(5)
C39 0.034(5) 0.107(8) 0.092(7) 0.078(7) 0.010(5) 0.017(5)
C20 0.053(6) 0.110(9) 0.059(6) 0.049(6) 0.000(5) 0.038(6)
C25 0.045(5) 0.082(7) 0.071(7) 0.020(6) 0.026(5) 0.038(5)
C98 0.056(6) 0.109(9) 0.030(5) 0.031(6) -0.001(4) 0.025(6)
C59 0.058(6) 0.079(7) 0.046(6) -0.001(5) -0.009(5) 0.031(6)
C37 0.067(7) 0.077(7) 0.078(7) 0.059(6) -0.006(6) 0.000(6)
C111 0.069(8) 0.088(8) 0.164(13) 0.067(9) 0.060(9) 0.060(7)
C21 0.074(7) 0.078(7) 0.086(8) 0.057(6) 0.003(6) 0.038(6)
C113 0.057(6) 0.065(6) 0.058(6) 0.015(5) 0.008(5) 0.044(5)
C70 0.060(6) 0.070(7) 0.047(6) -0.008(5) -0.012(5) 0.027(5)
C72 0.053(6) 0.063(7) 0.060(7) -0.001(6) -0.003(5) 0.015(5)
C99 0.049(6) 0.121(9) 0.057(6) 0.060(7) 0.014(5) 0.041(6)
C110 0.136(11) 0.096(8) 0.093(8) 0.064(7) 0.081(8) 0.087(8)
C55 0.086(8) 0.038(5) 0.071(7) 0.002(5) -0.026(6) 0.029(5)
C64 0.078(7) 0.050(6) 0.112(8) 0.033(6) 0.070(6) 0.034(5)
C54 0.062(7) 0.058(6) 0.108(9) 0.015(7) -0.019(7) 0.039(6)
C63 0.084(8) 0.060(7) 0.133(10) 0.037(7) 0.070(8) 0.017(6)
C53 0.073(8) 0.076(8) 0.124(10) 0.032(8) 0.027(8) 0.050(6)
C112 0.089(9) 0.114(10) 0.103(10) 0.041(8) 0.031(8) 0.073(8)
C47 0.144(8) 0.094(7) 0.110(7) 0.056(6) 0.078(6) 0.056(6)
N12 0.180(8) 0.125(7) 0.117(7) 0.063(5) 0.096(6) 0.086(6)
C38 0.047(6) 0.156(12) 0.116(10) 0.094(9) 0.005(6) 0.012(7)
C46 0.170(9) 0.113(8) 0.122(8) 0.051(6) 0.108(7) 0.063(6)
N6 0.025(3) 0.040(3) 0.016(3) 0.007(2) 0.003(2) 0.024(3)
N1L 0.019(4) 0.023(3) 0.018(4) 0.001(3) 0.004(3) 0.016(2)
C1L 0.077(6) 0.068(6) 0.077(6) 0.043(5) 0.027(5) 0.026(5)
C2L 0.080(6) 0.073(5) 0.078(5) 0.045(4) 0.025(5) 0.029(4)
C3L 0.087(6) 0.075(5) 0.082(5) 0.044(4) 0.022(5) 0.034(5)
C4L 0.086(5) 0.077(4) 0.079(4) 0.044(4) 0.026(4) 0.035(4)
C5LA 0.074(5) 0.069(5) 0.074(5) 0.042(4) 0.031(5) 0.036(4)
C74 0.057(6) 0.035(5) 0.068(6) 0.027(4) 0.029(5) 0.029(4)
C75 0.086(7) 0.045(6) 0.123(9) 0.038(6) 0.071(7) 0.035(5)
C76 0.124(10) 0.039(6) 0.143(11) 0.049(7) 0.070(9) 0.052(7)
C77 0.172(9) 0.103(8) 0.134(9) 0.058(6) 0.057(7) 0.089(7)
C78 0.187(10) 0.133(8) 0.136(9) 0.081(7) 0.036(7) 0.096(7)
C79 0.197(14) 0.091(9) 0.093(9) 0.056(8) 0.051(9) 0.102(10)
C6LA 0.103(6) 0.085(5) 0.089(5) 0.056(4) 0.019(5) 0.044(5)
N2LA 0.173(11) 0.132(10) 0.118(10) 0.082(8) 0.016(9) 0.032(9)
N10 0.054(4) 0.051(4) 0.053(4) 0.014(4) 0.005(4) 0.037(4)
N4 0.032(4) 0.063(5) 0.031(4) 0.009(3) 0.002(3) 0.007(3)
O1L 0.019(4) 0.023(3) 0.018(4) 0.001(3) 0.004(3) 0.016(2)
C5LB 0.074(5) 0.069(5) 0.074(5) 0.042(4) 0.031(5) 0.036(4)
N1M 0.019(4) 0.023(3) 0.018(4) 0.001(3) 0.004(3) 0.016(2)
C5M 0.091(6) 0.088(6) 0.085(6) 0.038(5) 0.031(5) 0.028(5)
C4M 0.095(5) 0.081(5) 0.083(5) 0.048(4) 0.025(5) 0.035(4)
C3M 0.095(6) 0.083(5) 0.083(5) 0.045(4) 0.022(5) 0.036(4)
C2M 0.084(5) 0.076(5) 0.083(5) 0.040(4) 0.025(4) 0.033(4)
C1M 0.073(6) 0.063(5) 0.076(5) 0.042(5) 0.024(5) 0.033(4)
C6LB 0.105(8) 0.090(7) 0.097(7) 0.064(6) 0.021(7) 0.054(7)
N2LB 0.142(12) 0.153(12) 0.129(11) 0.067(10) 0.033(11) 0.011(12)

loop_
_atom_type_symbol
_atom_type_description
_atom_type_scat_dispersion_real
_atom_type_scat_dispersion_imag
_atom_type_scat_source
C C 0.0033 0.0016 'International Tables Vol C Tables 4.2.6.8 and 6.1.1.4'
H H 0 0 'International Tables Vol C Tables 4.2.6.8 and 6.1.1.4'
Cu Cu 0.3201 1.2651 'International Tables Vol C Tables 4.2.6.8 and 6.1.1.4'
N N 0.0061 0.0033 'International Tables Vol C Tables 4.2.6.8 and 6.1.1.4'
O O 0.0106 0.006 'International Tables Vol C Tables 4.2.6.8 and 6.1.1.4'
P P 0.1023 0.0942 'International Tables Vol C Tables 4.2.6.8 and 6.1.1.4'
Re Re -1.0185 7.231 'International Tables Vol C Tables 4.2.6.8 and 6.1.1.4'

loop_
_geom_angle_atom_site_label_1
_geom_angle_atom_site_label_2
_geom_angle_atom_site_label_3
_geom_angle
_geom_angle_site_symmetry_1
_geom_angle_site_symmetry_3
_geom_angle_publ_flag
N6 Re2 C9 96.9(2) . . ?
N6 Re2 C8 101.4(2) . . ?
C9 Re2 C8 161.5(2) . . ?
N6 Re2 C10 100.3(3) . . ?
C9 Re2 C10 85.6(2) . . ?
C8 Re2 C10 87.9(2) . . ?
N6 Re2 C7 93.7(2) . 2_666 ?
C9 Re2 C7 94.3(2) . 2_666 ?
C8 Re2 C7 87.7(2) . 2_666 ?
C10 Re2 C7 165.9(3) . 2_666 ?
N6 Re2 O1L 175.7(8) . . ?
C9 Re2 O1L 86.1(8) . . ?
C8 Re2 O1L 75.8(8) . . ?
C10 Re2 O1L 83.0(7) . . ?
C7 Re2 O1L 82.9(7) 2_666 . ?
N6 Re2 N1M 173.8(5) . . ?
C9 Re2 N1M 77.5(5) . . ?
C8 Re2 N1M 84.1(5) . . ?
C10 Re2 N1M 76.9(5) . . ?
C7 Re2 N1M 89.3(5) 2_666 . ?
N6 Re2 N1L 170.5(4) . . ?
C9 Re2 N1L 76.7(4) . . ?
C8 Re2 N1L 85.6(4) . . ?
C10 Re2 N1L 86.3(4) . . ?
C7 Re2 N1L 80.0(4) 2_666 . ?
N1 Re1 C4 100.1(3) . . ?
N1 Re1 C2 96.8(2) . . ?
C4 Re1 C2 162.4(3) . . ?
N1 Re1 C3 107.9(2) . 2_666 ?
C4 Re1 C3 84.8(2) . 2_666 ?
C2 Re1 C3 85.2(2) . 2_666 ?
N1 Re1 P1 96.11(18) . . ?
C4 Re1 P1 91.40(19) . . ?
C2 Re1 P1 91.80(16) . . ?
C3 Re1 P1 156.02(18) 2_666 . ?
N1 Re1 N5 159.7(2) . . ?
C4 Re1 N5 82.0(2) . . ?
C2 Re1 N5 83.9(2) . . ?
C3 Re1 N5 92.4(2) 2_666 . ?
P1 Re1 N5 63.62(14) . . ?
N6 Cu1 N7 102.8(2) . . ?
N6 Cu1 N2 101.7(2) . . ?
N7 Cu1 N2 103.0(2) . . ?
N6 Cu1 P2 114.64(15) . . ?
N7 Cu1 P2 118.56(16) . . ?
N2 Cu1 P2 114.07(15) . . ?
N8 Cu2 N3 101.7(2) . . ?
N8 Cu2 P4 106.81(16) . . ?
N3 Cu2 P4 104.36(17) . . ?
N8 Cu2 P3 113.60(16) . . ?
N3 Cu2 P3 119.41(16) . . ?
P4 Cu2 P3 109.83(8) . . ?
N9 Cu3 N1 100.6(2) . . ?
N9 Cu3 P6 116.12(16) . . ?
N1 Cu3 P6 116.04(15) . . ?
N9 Cu3 P5 107.78(17) . . ?
N1 Cu3 P5 98.65(16) . . ?
P6 Cu3 P5 115.40(8) . . ?
C33 P2 C34 103.4(3) . . ?
C33 P2 C40 104.0(3) . . ?
C34 P2 C40 100.4(3) . . ?
C33 P2 Cu1 112.6(2) . . ?
C34 P2 Cu1 116.2(2) . . ?
C40 P2 Cu1 118.2(2) . . ?
C91 P5 C84 107.0(3) . . ?
C91 P5 C85 102.5(3) . . ?
C84 P5 C85 104.7(3) . . ?
C91 P5 Cu3 109.9(2) . . ?
C84 P5 Cu3 117.5(2) . . ?
C85 P5 Cu3 113.9(2) . . ?
C23 P1 C16 109.3(3) . . ?
C23 P1 C17 106.1(3) . . ?
C16 P1 C17 105.9(3) . . ?
C23 P1 Re1 119.1(2) . . ?
C16 P1 Re1 88.6(2) . . ?
C17 P1 Re1 124.6(2) . . ?
C101 P6 C102 103.1(4) . . ?
C101 P6 C108 104.4(3) . . ?
C102 P6 C108 103.5(4) . . ?
C101 P6 Cu3 115.6(3) . . ?
C102 P6 Cu3 113.3(2) . . ?
C108 P6 Cu3 115.5(3) . . ?
C74 P4 C67 101.6(4) . . ?
C74 P4 C68 106.6(4) . . ?
C67 P4 C68 103.2(3) . . ?
C74 P4 Cu2 113.0(3) . . ?
C67 P4 Cu2 117.2(2) . . ?
C68 P4 Cu2 113.9(3) . . ?
C50 P3 C51 103.9(4) . . ?
C50 P3 C57 102.8(4) . . ?
C51 P3 C57 100.2(3) . . ?
C50 P3 Cu2 115.6(3) . . ?
C51 P3 Cu2 115.6(3) . . ?
C57 P3 Cu2 116.7(2) . . ?
C2 N2 Cu1 171.6(5) . . ?
C7 N7 Cu1 166.4(5) . . ?
C8 N8 Cu2 171.8(5) . . ?
C3 N3 Cu2 161.0(6) . . ?
N8 C8 Re2 178.5(6) . . ?
N2 C2 Re1 176.9(6) . . ?
C9 N9 Cu3 166.0(5) . . ?
Re1 N1 Cu3 171.0(3) . . ?
N7 C7 Re2 175.5(5) . 2_666 ?
N9 C9 Re2 176.7(6) . . ?
C12 N5 C16 118.8(6) . . ?
C12 N5 Re1 139.6(5) . . ?
C16 N5 Re1 101.0(4) . . ?
C88 C89 C90 117.9(7) . . ?
C88 C89 H89 121 . . ?
C90 C89 H89 121 . . ?
N3 C3 Re1 174.6(6) . 2_666 ?
C87 C86 C85 119.3(6) . . ?
C87 C86 H86 120.4 . . ?
C85 C86 H86 120.4 . . ?
C32 C33 N11 120.3(7) . . ?
C32 C33 P2 118.2(5) . . ?
N11 C33 P2 121.3(6) . . ?
C89 C90 C85 119.7(7) . . ?
C89 C90 H90 120.2 . . ?
C85 C90 H90 120.2 . . ?
N4 C4 Re1 173.9(7) . . ?
C86 C85 C90 121.5(6) . . ?
C86 C85 P5 118.3(5) . . ?
C90 C85 P5 119.9(5) . . ?
N5 C16 C15 122.2(7) . . ?
N5 C16 P1 106.2(5) . . ?
C15 C16 P1 131.6(6) . . ?
C33 C32 C31 122.0(7) . . ?
C33 C32 H32 119 . . ?
C31 C32 H32 119 . . ?
C41 C40 C45 121.2(6) . . ?
C41 C40 P2 122.5(5) . . ?
C45 C40 P2 116.1(5) . . ?
C28 C23 C24 120.2(7) . . ?
C28 C23 P1 119.1(5) . . ?
C24 C23 P1 120.7(5) . . ?
C40 C45 C44 119.4(7) . . ?
C40 C45 H45 120.3 . . ?
C44 C45 H45 120.3 . . ?
C39 C34 C35 119.3(7) . . ?
C39 C34 P2 122.2(6) . . ?
C35 C34 P2 118.5(6) . . ?
N10 C10 Re2 179.5(7) . . ?
C18 C17 C22 117.8(7) . . ?
C18 C17 P1 120.6(6) . . ?
C22 C17 P1 121.5(6) . . ?
C33 N11 C29 117.6(7) . . ?
C66 C67 N13 119.5(7) . . ?
C66 C67 P4 121.8(6) . . ?
N13 C67 P4 118.7(6) . . ?
C89 C88 C87 119.8(7) . . ?
C89 C88 H88 120.1 . . ?
C87 C88 H88 120.1 . . ?
C94 C93 C92 121.1(8) . . ?
C94 C93 H93 119.5 . . ?
C92 C93 H93 119.5 . . ?
C30 C31 C32 118.4(7) . . ?
C30 C31 H31 120.8 . . ?
C32 C31 H31 120.8 . . ?
C65 C66 C67 121.0(7) . . ?
C65 C66 H66 119.5 . . ?
C67 C66 H66 119.5 . . ?
C36 C35 C34 119.9(7) . . ?
C36 C35 H35 120 . . ?
C34 C35 H35 120 . . ?
C27 C28 C23 119.8(7) . . ?
C27 C28 H28 120.1 . . ?
C23 C28 H28 120.1 . . ?
C14 C15 C16 118.1(7) . . ?
C14 C15 H15 121 . . ?
C16 C15 H15 121 . . ?
C86 C87 C88 121.7(7) . . ?
C86 C87 H87 119.1 . . ?
C88 C87 H87 119.1 . . ?
C82 C83 C84 120.4(8) . . ?
C82 C83 H83 119.8 . . ?
C84 C83 H83 119.8 . . ?
N5 C12 C13 121.5(7) . . ?
N5 C12 H12 119.2 . . ?
C13 C12 H12 119.2 . . ?
C48 C49 C50 121.0(8) . . ?
C48 C49 H49 119.5 . . ?
C50 C49 H49 119.5 . . ?
C31 C30 C29 120.1(7) . . ?
C31 C30 H30 120 . . ?
C29 C30 H30 120 . . ?
C96 C91 C92 118.2(7) . . ?
C96 C91 P5 121.1(6) . . ?
C92 C91 P5 120.0(5) . . ?
C80 N14A C84 116.6(8) . . ?
C91 C92 C93 119.8(7) . . ?
C91 C92 H92 120.1 . . ?
C93 C92 H92 120.1 . . ?
C28 C27 C26 120.7(8) . . ?
C28 C27 H27 119.6 . . ?
C26 C27 H27 119.6 . . ?
C83 C84 N14A 120.4(7) . . ?
C83 C84 P5 125.1(6) . . ?
N14A C84 P5 114.5(6) . . ?
C107 C102 C103 120.3(8) . . ?
C107 C102 P6 119.8(6) . . ?
C103 C102 P6 119.7(6) . . ?
C113 C108 C109 119.8(8) . . ?
C113 C108 P6 122.5(7) . . ?
C109 C108 P6 117.7(6) . . ?
C101 N16 C97 118.8(7) . . ?
C100 C101 N16 120.1(7) . . ?
C100 C101 P6 123.1(6) . . ?
N16 C101 P6 116.8(5) . . ?
C43 C44 C45 121.1(7) . . ?
C43 C44 H44 119.4 . . ?
C45 C44 H44 119.4 . . ?
C104 C103 C102 118.7(8) . . ?
C104 C103 H103 120.6 . . ?
C102 C103 H103 120.6 . . ?
C102 C107 C106 121.3(8) . . ?
C102 C107 H107 119.3 . . ?
C106 C107 H107 119.3 . . ?
C91 C96 C95 121.9(8) . . ?
C91 C96 H96 119.1 . . ?
C95 C96 H96 119.1 . . ?
C14 C13 C12 120.1(8) . . ?
C14 C13 H13 120 . . ?
C12 C13 H13 120 . . ?
C40 C41 C42 118.8(7) . . ?
C40 C41 H41 120.6 . . ?
C42 C41 H41 120.6 . . ?
C99 C100 C101 120.9(8) . . ?
C99 C100 H100 119.6 . . ?
C101 C100 H100 119.6 . . ?
C58 C57 C62 118.7(7) . . ?
C58 C57 P3 116.8(6) . . ?
C62 C57 P3 124.4(6) . . ?
C44 C43 C42 118.7(7) . . ?
C44 C43 H43 120.7 . . ?
C42 C43 H43 120.7 . . ?
C51 C56 C55 121.7(9) . . ?
C51 C56 H56 119.2 . . ?
C55 C56 H56 119.2 . . ?
C81 C82 C83 119.5(9) . . ?
C81 C82 H82 120.3 . . ?
C83 C82 H82 120.3 . . ?
C21 C22 C17 121.5(8) . . ?
C21 C22 H22 119.3 . . ?
C17 C22 H22 119.3 . . ?
C57 C62 C61 121.3(8) . . ?
C57 C62 H62 119.3 . . ?
C61 C62 H62 119.3 . . ?
C64 C65 C66 120.7(7) . . ?
C64 C65 H65 119.6 . . ?
C66 C65 H65 119.6 . . ?
C73 C68 C69 120.1(8) . . ?
C73 C68 P4 122.5(7) . . ?
C69 C68 P4 117.3(6) . . ?
C25 C24 C23 118.2(7) . . ?
C25 C24 H24 120.9 . . ?
C23 C24 H24 120.9 . . ?
C52 C51 C56 120.5(8) . . ?
C52 C51 P3 121.4(6) . . ?
C56 C51 P3 117.8(6) . . ?
C108 C109 C110 119.0(9) . . ?
C108 C109 H109 120.5 . . ?
C110 C109 H109 120.5 . . ?
C30 C29 N11 121.5(7) . . ?
C30 C29 H29 119.2 . . ?
N11 C29 H29 119.2 . . ?
C59 C58 C57 120.2(8) . . ?
C59 C58 H58 119.9 . . ?
C57 C58 H58 119.9 . . ?
C82 C81 C80 122.7(9) . . ?
C82 C81 H81 118.7 . . ?
C80 C81 H81 118.7 . . ?
C93 C94 C95 118.9(7) . . ?
C93 C94 H94 120.5 . . ?
C95 C94 H94 120.5 . . ?
C103 C104 C105 121.2(9) . . ?
C103 C104 H104 119.4 . . ?
C105 C104 H104 119.4 . . ?
C37 C36 C35 119.7(8) . . ?
C37 C36 H36 120.2 . . ?
C35 C36 H36 120.2 . . ?
C49 C50 N12 120.1(8) . . ?
C49 C50 P3 117.7(6) . . ?
N12 C50 P3 122.2(7) . . ?
C15 C14 C13 119.3(7) . . ?
C15 C14 H14 120.4 . . ?
C13 C14 H14 120.4 . . ?
C17 C18 C19 122.2(8) . . ?
C17 C18 H18 118.9 . . ?
C19 C18 H18 118.9 . . ?
C94 C95 C96 120.1(8) . . ?
C94 C95 H95 119.9 . . ?
C96 C95 H95 119.9 . . ?
C67 N13 C63 118.1(7) . . ?
C98 C97 N16 118.8(8) . . ?
C98 C97 H97 120.6 . . ?
N16 C97 H97 120.6 . . ?
C60 C61 C62 119.1(8) . . ?
C60 C61 H61 120.5 . . ?
C62 C61 H61 120.5 . . ?
C61 C60 C59 118.1(8) . . ?
C61 C60 H60 121 . . ?
C59 C60 H60 121 . . ?
C81 C80 N14A 120.4(9) . . ?
C81 C80 H80 119.8 . . ?
N14A C80 H80 119.8 . . ?
C68 C69 C70 119.5(9) . . ?
C68 C69 H69 120.2 . . ?
C70 C69 H69 120.2 . . ?
C106 C105 C104 119.5(8) . . ?
C106 C105 H105 120.2 . . ?
C104 C105 H105 120.2 . . ?
C72 C73 C68 120.1(10) . . ?
C72 C73 H73 119.9 . . ?
C68 C73 H73 119.9 . . ?
C53 C52 C51 119.3(10) . . ?
C53 C52 H52 120.3 . . ?
C51 C52 H52 120.3 . . ?
C72 C71 C70 119.4(9) . . ?
C72 C71 H71 120.3 . . ?
C70 C71 H71 120.3 . . ?
C105 C106 C107 119.0(9) . . ?
C105 C106 H106 120.5 . . ?
C107 C106 H106 120.5 . . ?
C20 C19 C18 117.8(8) . . ?
C20 C19 H19 121.1 . . ?
C18 C19 H19 121.1 . . ?
C41 C42 C43 120.7(7) . . ?
C41 C42 H42 119.6 . . ?
C43 C42 H42 119.6 . . ?
C25 C26 C27 119.1(8) . . ?
C25 C26 H26 120.5 . . ?
C27 C26 H26 120.5 . . ?
C49 C48 C47 120.6(9) . . ?
C49 C48 H48 119.7 . . ?
C47 C48 H48 119.7 . . ?
C38 C39 C34 120.9(9) . . ?
C38 C39 H39 119.6 . . ?
C34 C39 H39 119.6 . . ?
C21 C20 C19 120.8(8) . . ?
C21 C20 H20 119.6 . . ?
C19 C20 H20 119.6 . . ?
C26 C25 C24 122.0(8) . . ?
C26 C25 H25 119 . . ?
C24 C25 H25 119 . . ?
C97 C98 C99 120.6(8) . . ?
C97 C98 H98 119.7 . . ?
C99 C98 H98 119.7 . . ?
C58 C59 C60 122.6(8) . . ?
C58 C59 H59 118.7 . . ?
C60 C59 H59 118.7 . . ?
C36 C37 C38 119.7(9) . . ?
C36 C37 H37 120.2 . . ?
C38 C37 H37 120.2 . . ?
C112 C111 C110 121.1(11) . . ?
C112 C111 H111 119.5 . . ?
C110 C111 H111 119.5 . . ?
C20 C21 C22 119.8(9) . . ?
C20 C21 H21 120.1 . . ?
C22 C21 H21 120.1 . . ?
C112 C113 C108 123.4(10) . . ?
C112 C113 H113 118.3 . . ?
C108 C113 H113 118.3 . . ?
C71 C70 C69 118.9(10) . . ?
C71 C70 H70 120.6 . . ?
C69 C70 H70 120.6 . . ?
C73 C72 C71 122.0(10) . . ?
C73 C72 H72 119 . . ?
C71 C72 H72 119 . . ?
C100 C99 C98 120.8(8) . . ?
C100 C99 H99 119.6 . . ?
C98 C99 H99 119.6 . . ?
C111 C110 C109 118.0(10) . . ?
C111 C110 H110 121 . . ?
C109 C110 H110 121 . . ?
C54 C55 C56 116.5(10) . . ?
C54 C55 H55 121.7 . . ?
C56 C55 H55 121.7 . . ?
C65 C64 C63 118.2(8) . . ?
C65 C64 H64 120.9 . . ?
C63 C64 H64 120.9 . . ?
C55 C54 C53 120.8(10) . . ?
C55 C54 H54 119.6 . . ?
C53 C54 H54 119.6 . . ?
C64 C63 N13 122.4(8) . . ?
C64 C63 H63 118.8 . . ?
N13 C63 H63 118.8 . . ?
C52 C53 C54 121.2(11) . . ?
C52 C53 H53 119.4 . . ?
C54 C53 H53 119.4 . . ?
C113 C112 C111 118.7(11) . . ?
C113 C112 H112 120.7 . . ?
C111 C112 H112 120.7 . . ?
C46 C47 C48 119.4(11) . . ?
C46 C47 H47 120.3 . . ?
C48 C47 H47 120.3 . . ?
C50 N12 C46 117.2(10) . . ?
C39 C38 C37 120.4(10) . . ?
C39 C38 H38 119.8 . . ?
C37 C38 H38 119.8 . . ?
C47 C46 N12 121.5(11) . . ?
C47 C46 H46 119.3 . . ?
N12 C46 H46 119.3 . . ?
Re2 N6 Cu1 165.9(3) . . ?
C1L N1L C5LA 120 . . ?
C1L N1L Re2 121.2(6) . . ?
C5LA N1L Re2 118.8(6) . . ?
N1L C1L C2L 120 . . ?
N1L C1L H1L 120 . . ?
C2L C1L H1L 120 . . ?
C3L C2L C1L 120 . . ?
C3L C2L H2L 120 . . ?
C1L C2L H2L 120 . . ?
C2L C3L C4L 120 . . ?
C2L C3L H3L 120 . . ?
C4L C3L H3L 120 . . ?
C5LA C4L C3L 120 . . ?
C5LA C4L C6LA 119.6(13) . . ?
C3L C4L C6LA 120.4(13) . . ?
C4L C5LA N1L 120 . . ?
C4L C5LA H5L 120 . . ?
N1L C5LA H5L 120 . . ?
C79 C74 C75 117.2(9) . . ?
C79 C74 P4 115.8(7) . . ?
C75 C74 P4 126.3(8) . . ?
C74 C75 C76 122.1(11) . . ?
C74 C75 H75 119 . . ?
C76 C75 H75 119 . . ?
C77 C76 C75 119.7(11) . . ?
C77 C76 H76 120.1 . . ?
C75 C76 H76 120.1 . . ?
C76 C77 C78 120.7(13) . . ?
C76 C77 H77 119.7 . . ?
C78 C77 H77 119.7 . . ?
C79 C78 C77 117.1(13) . . ?
C79 C78 H78 121.4 . . ?
C77 C78 H78 121.4 . . ?
C74 C79 C78 123.0(12) . . ?
C74 C79 H79 118.5 . . ?
C78 C79 H79 118.5 . . ?
N2LA C6LA C4L 171(3) . . ?
C5LB O1L Re2 116(2) . . ?
C5LB O1L H1LA 110(4) . . ?
Re2 O1L H1LA 117(10) . . ?
O1L C5LB H5L1 109.5 . . ?
O1L C5LB H5L2 109.5 . . ?
H5L1 C5LB H5L2 109.5 . . ?
O1L C5LB H5L3 109.5 . . ?
H5L1 C5LB H5L3 109.5 . . ?
H5L2 C5LB H5L3 109.5 . . ?
C5M N1M C1M 120 . . ?
C5M N1M Re2 121.3(9) . . ?
C1M N1M Re2 117.3(9) . . ?
C4M C5M N1M 120 . . ?
C4M C5M H5M 120 . . ?
N1M C5M H5M 120 . . ?
C3M C4M C5M 120 . . ?
C3M C4M C6LB 136.7(16) . . ?
C5M C4M C6LB 103.3(16) . . ?
C4M C3M C2M 120 . . ?
C4M C3M H3M 120 . . ?
C2M C3M H3M 120 . . ?
C3M C2M C1M 120 . . ?
C3M C2M H2M 120 . . ?
C1M C2M H2M 120 . . ?
C2M C1M N1M 120 . . ?
C2M C1M H1M 120 . . ?
N1M C1M H1M 120 . . ?
N2LB C6LB C4M 157(3) . . ?

loop_
_geom_bond_atom_site_label_1
_geom_bond_atom_site_label_2
_geom_bond_distance
_geom_bond_site_symmetry_2
_geom_bond_publ_flag
Re2 N6 1.678(5) . ?
Re2 C9 2.092(6) . ?
Re2 C8 2.101(6) . ?
Re2 C10 2.109(7) . ?
Re2 C7 2.122(7) 2_666 ?
Re2 O1L 2.434(9) . ?
Re2 N1M 2.436(7) . ?
Re2 N1L 2.441(6) . ?
Re1 N1 1.656(6) . ?
Re1 C4 2.090(7) . ?
Re1 C2 2.099(6) . ?
Re1 C3 2.109(7) 2_666 ?
Re1 P1 2.4195(18) . ?
Re1 N5 2.422(6) . ?
Cu1 N6 1.982(5) . ?
Cu1 N7 2.005(5) . ?
Cu1 N2 2.006(5) . ?
Cu1 P2 2.2388(19) . ?
Cu2 N8 1.992(5) . ?
Cu2 N3 2.020(5) . ?
Cu2 P4 2.262(2) . ?
Cu2 P3 2.263(2) . ?
Cu3 N9 1.987(5) . ?
Cu3 N1 2.007(6) . ?
Cu3 P6 2.246(2) . ?
Cu3 P5 2.265(2) . ?
P2 C33 1.828(7) . ?
P2 C34 1.831(7) . ?
P2 C40 1.837(6) . ?
P5 C91 1.811(7) . ?
P5 C84 1.821(7) . ?
P5 C85 1.837(7) . ?
P1 C23 1.817(7) . ?
P1 C16 1.821(7) . ?
P1 C17 1.826(7) . ?
P6 C101 1.820(7) . ?
P6 C102 1.836(8) . ?
P6 C108 1.840(8) . ?
P4 C74 1.803(8) . ?
P4 C67 1.821(7) . ?
P4 C68 1.838(7) . ?
P3 C50 1.802(8) . ?
P3 C51 1.825(7) . ?
P3 C57 1.826(8) . ?
N2 C2 1.159(7) . ?
N7 C7 1.151(8) . ?
N8 C8 1.145(7) . ?
N3 C3 1.159(8) . ?
N9 C9 1.144(8) . ?
N5 C12 1.334(8) . ?
N5 C16 1.351(8) . ?
C89 C88 1.371(8) . ?
C89 C90 1.376(8) . ?
C89 H89 0.95 . ?
C86 C87 1.315(8) . ?
C86 C85 1.340(8) . ?
C86 H86 0.95 . ?
C33 C32 1.370(9) . ?
C33 N11 1.394(9) . ?
C90 C85 1.386(8) . ?
C90 H90 0.95 . ?
C4 N4 1.153(8) . ?
C16 C15 1.402(9) . ?
C32 C31 1.402(9) . ?
C32 H32 0.95 . ?
C40 C41 1.351(9) . ?
C40 C45 1.359(8) . ?
C23 C28 1.376(8) . ?
C23 C24 1.397(9) . ?
C45 C44 1.370(9) . ?
C45 H45 0.95 . ?
C34 C39 1.359(10) . ?
C34 C35 1.394(9) . ?
C10 N10 1.169(8) . ?
C17 C18 1.365(9) . ?
C17 C22 1.373(10) . ?
N11 C29 1.414(9) . ?
C67 C66 1.368(9) . ?
C67 N13 1.375(10) . ?
C88 C87 1.395(9) . ?
C88 H88 0.95 . ?
C93 C94 1.366(10) . ?
C93 C92 1.413(9) . ?
C93 H93 0.95 . ?
C31 C30 1.380(10) . ?
C31 H31 0.95 . ?
C66 C65 1.367(10) . ?
C66 H66 0.95 . ?
C35 C36 1.386(10) . ?
C35 H35 0.95 . ?
C28 C27 1.369(9) . ?
C28 H28 0.95 . ?
C15 C14 1.373(10) . ?
C15 H15 0.95 . ?
C87 H87 0.95 . ?
C83 C82 1.388(10) . ?
C83 C84 1.390(10) . ?
C83 H83 0.95 . ?
C12 C13 1.382(10) . ?
C12 H12 0.95 . ?
C49 C48 1.372(11) . ?
C49 C50 1.378(10) . ?
C49 H49 0.95 . ?
C30 C29 1.385(11) . ?
C30 H30 0.95 . ?
C91 C96 1.367(9) . ?
C91 C92 1.393(9) . ?
N14A C80 1.426(10) . ?
N14A C84 1.433(9) . ?
C92 H92 0.95 . ?
C27 C26 1.377(11) . ?
C27 H27 0.95 . ?
C102 C107 1.351(10) . ?
C102 C103 1.386(10) . ?
C108 C113 1.339(10) . ?
C108 C109 1.367(10) . ?
N16 C101 1.414(10) . ?
N16 C97 1.424(9) . ?
C101 C100 1.362(9) . ?
C44 C43 1.345(10) . ?
C44 H44 0.95 . ?
C103 C104 1.377(11) . ?
C103 H103 0.95 . ?
C107 C106 1.390(10) . ?
C107 H107 0.95 . ?
C96 C95 1.395(9) . ?
C96 H96 0.95 . ?
C13 C14 1.374(11) . ?
C13 H13 0.95 . ?
C41 C42 1.376(9) . ?
C41 H41 0.95 . ?
C100 C99 1.354(10) . ?
C100 H100 0.95 . ?
C57 C58 1.349(9) . ?
C57 C62 1.386(10) . ?
C43 C42 1.384(10) . ?
C43 H43 0.95 . ?
C56 C51 1.368(10) . ?
C56 C55 1.399(11) . ?
C56 H56 0.95 . ?
C82 C81 1.355(12) . ?
C82 H82 0.95 . ?
C22 C21 1.367(10) . ?
C22 H22 0.95 . ?
C62 C61 1.392(10) . ?
C62 H62 0.95 . ?
C65 C64 1.357(10) . ?
C65 H65 0.95 . ?
C68 C73 1.364(10) . ?
C68 C69 1.384(11) . ?
C24 C25 1.373(10) . ?
C24 H24 0.95 . ?
C51 C52 1.356(10) . ?
C109 C110 1.409(11) . ?
C109 H109 0.95 . ?
C29 H29 0.95 . ?
C58 C59 1.343(11) . ?
C58 H58 0.95 . ?
C81 C80 1.364(11) . ?
C81 H81 0.95 . ?
C94 C95 1.382(10) . ?
C94 H94 0.95 . ?
C104 C105 1.383(11) . ?
C104 H104 0.95 . ?
C36 C37 1.364(11) . ?
C36 H36 0.95 . ?
C50 N12 1.406(11) . ?
C14 H14 0.95 . ?
C18 C19 1.387(10) . ?
C18 H18 0.95 . ?
C95 H95 0.95 . ?
N13 C63 1.387(11) . ?
C97 C98 1.375(11) . ?
C97 H97 0.95 . ?
C61 C60 1.358(10) . ?
C61 H61 0.95 . ?
C60 C59 1.393(12) . ?
C60 H60 0.95 . ?
C80 H80 0.95 . ?
C69 C70 1.397(10) . ?
C69 H69 0.95 . ?
C105 C106 1.374(11) . ?
C105 H105 0.95 . ?
C73 C72 1.351(11) . ?
C73 H73 0.95 . ?
C52 C53 1.350(12) . ?
C52 H52 0.95 . ?
C71 C72 1.354(13) . ?
C71 C70 1.396(13) . ?
C71 H71 0.95 . ?
C106 H106 0.95 . ?
C19 C20 1.380(12) . ?
C19 H19 0.95 . ?
C42 H42 0.95 . ?
C26 C25 1.363(11) . ?
C26 H26 0.95 . ?
C48 C47 1.379(12) . ?
C48 H48 0.95 . ?
C39 C38 1.356(12) . ?
C39 H39 0.95 . ?
C20 C21 1.359(12) . ?
C20 H20 0.95 . ?
C25 H25 0.95 . ?
C98 C99 1.391(12) . ?
C98 H98 0.95 . ?
C59 H59 0.95 . ?
C37 C38 1.389(13) . ?
C37 H37 0.95 . ?
C111 C112 1.357(14) . ?
C111 C110 1.390(13) . ?
C111 H111 0.95 . ?
C21 H21 0.95 . ?
C113 C112 1.337(12) . ?
C113 H113 0.95 . ?
C70 H70 0.95 . ?
C72 H72 0.95 . ?
C99 H99 0.95 . ?
C110 H110 0.95 . ?
C55 C54 1.376(14) . ?
C55 H55 0.95 . ?
C64 C63 1.364(11) . ?
C64 H64 0.95 . ?
C54 C53 1.388(14) . ?
C54 H54 0.95 . ?
C63 H63 0.95 . ?
C53 H53 0.95 . ?
C112 H112 0.95 . ?
C47 C46 1.367(14) . ?
C47 H47 0.95 . ?
N12 C46 1.426(13) . ?
C38 H38 0.95 . ?
C46 H46 0.95 . ?
N1L C1L 1.39 . ?
N1L C5LA 1.39 . ?
C1L C2L 1.39 . ?
C1L H1L 0.95 . ?
C2L C3L 1.39 . ?
C2L H2L 0.95 . ?
C3L C4L 1.39 . ?
C3L H3L 0.95 . ?
C4L C5LA 1.39 . ?
C4L C6LA 1.458(8) . ?
C5LA H5L 0.95 . ?
C74 C79 1.357(12) . ?
C74 C75 1.372(10) . ?
C75 C76 1.386(13) . ?
C75 H75 0.95 . ?
C76 C77 1.343(15) . ?
C76 H76 0.95 . ?
C77 C78 1.407(15) . ?
C77 H77 0.95 . ?
C78 C79 1.397(14) . ?
C78 H78 0.95 . ?
C79 H79 0.95 . ?
C6LA N2LA 1.144(8) . ?
O1L C5LB 1.46(5) . ?
O1L H1LA 0.950(11) . ?
C5LB H5L1 0.98 . ?
C5LB H5L2 0.98 . ?
C5LB H5L3 0.98 . ?
N1M C5M 1.39 . ?
N1M C1M 1.39 . ?
C5M C4M 1.39 . ?
C5M H5M 0.95 . ?
C4M C3M 1.39 . ?
C4M C6LB 1.445(9) . ?
C3M C2M 1.39 . ?
C3M H3M 0.95 . ?
C2M C1M 1.39 . ?
C2M H2M 0.95 . ?
C1M H1M 0.95 . ?
C6LB N2LB 1.151(9) . ?

loop_
_geom_torsion_atom_site_label_1
_geom_torsion_atom_site_label_2
_geom_torsion_atom_site_label_3
_geom_torsion_atom_site_label_4
_geom_torsion
_geom_torsion_site_symmetry_1
_geom_torsion_site_symmetry_2
_geom_torsion_site_symmetry_3
_geom_torsion_site_symmetry_4
_geom_torsion_publ_flag
C34 P2 C33 C32 161.6(5) . . . . ?
C40 P2 C33 C32 -93.9(5) . . . . ?
Cu1 P2 C33 C32 35.3(6) . . . . ?
C34 P2 C33 N11 -12.6(6) . . . . ?
C40 P2 C33 N11 91.9(6) . . . . ?
Cu1 P2 C33 N11 -138.9(5) . . . . ?
C88 C89 C90 C85 -1.6(10) . . . . ?
C87 C86 C85 C90 -2.4(10) . . . . ?
C87 C86 C85 P5 -176.3(5) . . . . ?
C89 C90 C85 C86 1.9(10) . . . . ?
C89 C90 C85 P5 175.6(5) . . . . ?
C91 P5 C85 C86 48.0(6) . . . . ?
C84 P5 C85 C86 -63.6(6) . . . . ?
Cu3 P5 C85 C86 166.6(4) . . . . ?
C91 P5 C85 C90 -126.0(6) . . . . ?
C84 P5 C85 C90 122.4(6) . . . . ?
Cu3 P5 C85 C90 -7.3(6) . . . . ?
C12 N5 C16 C15 -1.0(10) . . . . ?
Re1 N5 C16 C15 171.8(5) . . . . ?
C12 N5 C16 P1 -179.9(5) . . . . ?
Re1 N5 C16 P1 -7.1(4) . . . . ?
C23 P1 C16 N5 -113.4(5) . . . . ?
C17 P1 C16 N5 132.6(5) . . . . ?
Re1 P1 C16 N5 7.0(4) . . . . ?
C23 P1 C16 C15 67.8(7) . . . . ?
C17 P1 C16 C15 -46.2(7) . . . . ?
Re1 P1 C16 C15 -171.8(7) . . . . ?
N11 C33 C32 C31 1.6(10) . . . . ?
P2 C33 C32 C31 -172.6(5) . . . . ?
C33 P2 C40 C41 -22.8(7) . . . . ?
C34 P2 C40 C41 84.0(7) . . . . ?
Cu1 P2 C40 C41 -148.5(6) . . . . ?
C33 P2 C40 C45 162.9(6) . . . . ?
C34 P2 C40 C45 -90.3(6) . . . . ?
Cu1 P2 C40 C45 37.2(6) . . . . ?
C16 P1 C23 C28 126.8(6) . . . . ?
C17 P1 C23 C28 -119.4(6) . . . . ?
Re1 P1 C23 C28 27.3(6) . . . . ?
C16 P1 C23 C24 -53.0(7) . . . . ?
C17 P1 C23 C24 60.8(7) . . . . ?
Re1 P1 C23 C24 -152.5(5) . . . . ?
C41 C40 C45 C44 -3.7(11) . . . . ?
P2 C40 C45 C44 170.6(6) . . . . ?
C33 P2 C34 C39 89.6(8) . . . . ?
C40 P2 C34 C39 -17.7(8) . . . . ?
Cu1 P2 C34 C39 -146.5(7) . . . . ?
C33 P2 C34 C35 -92.8(6) . . . . ?
C40 P2 C34 C35 159.9(6) . . . . ?
Cu1 P2 C34 C35 31.2(6) . . . . ?
C23 P1 C17 C18 -153.7(6) . . . . ?
C16 P1 C17 C18 -37.5(7) . . . . ?
Re1 P1 C17 C18 61.9(7) . . . . ?
C23 P1 C17 C22 29.4(7) . . . . ?
C16 P1 C17 C22 145.6(6) . . . . ?
Re1 P1 C17 C22 -115.0(6) . . . . ?
C32 C33 N11 C29 -1.7(10) . . . . ?
P2 C33 N11 C29 172.4(5) . . . . ?
C74 P4 C67 C66 -127.4(7) . . . . ?
C68 P4 C67 C66 122.2(7) . . . . ?
Cu2 P4 C67 C66 -3.9(8) . . . . ?
C74 P4 C67 N13 52.3(8) . . . . ?
C68 P4 C67 N13 -58.1(8) . . . . ?
Cu2 P4 C67 N13 175.8(6) . . . . ?
C90 C89 C88 C87 1.9(10) . . . . ?
C33 C32 C31 C30 0.3(10) . . . . ?
N13 C67 C66 C65 -1.4(13) . . . . ?
P4 C67 C66 C65 178.3(6) . . . . ?
C39 C34 C35 C36 -1.5(12) . . . . ?
P2 C34 C35 C36 -179.3(6) . . . . ?
C24 C23 C28 C27 0.6(11) . . . . ?
P1 C23 C28 C27 -179.2(6) . . . . ?
N5 C16 C15 C14 -1.5(10) . . . . ?
P1 C16 C15 C14 177.2(6) . . . . ?
C85 C86 C87 C88 2.7(11) . . . . ?
C89 C88 C87 C86 -2.5(11) . . . . ?
C16 N5 C12 C13 1.5(10) . . . . ?
Re1 N5 C12 C13 -167.5(5) . . . . ?
C32 C31 C30 C29 -2.1(10) . . . . ?
C84 P5 C91 C96 -42.7(7) . . . . ?
C85 P5 C91 C96 -152.6(6) . . . . ?
Cu3 P5 C91 C96 85.9(6) . . . . ?
C84 P5 C91 C92 147.2(6) . . . . ?
C85 P5 C91 C92 37.3(6) . . . . ?
Cu3 P5 C91 C92 -84.1(6) . . . . ?
C96 C91 C92 C93 0.7(11) . . . . ?
P5 C91 C92 C93 171.0(6) . . . . ?
C94 C93 C92 C91 -0.2(11) . . . . ?
C23 C28 C27 C26 0.3(12) . . . . ?
C82 C83 C84 N14A -0.8(11) . . . . ?
C82 C83 C84 P5 -178.7(6) . . . . ?
C80 N14A C84 C83 0.0(10) . . . . ?
C80 N14A C84 P5 178.1(5) . . . . ?
C91 P5 C84 C83 -40.1(7) . . . . ?
C85 P5 C84 C83 68.2(7) . . . . ?
Cu3 P5 C84 C83 -164.2(5) . . . . ?
C91 P5 C84 N14A 141.9(5) . . . . ?
C85 P5 C84 N14A -109.8(5) . . . . ?
Cu3 P5 C84 N14A 17.8(6) . . . . ?
C101 P6 C102 C107 -40.4(7) . . . . ?
C108 P6 C102 C107 -148.9(6) . . . . ?
Cu3 P6 C102 C107 85.3(6) . . . . ?
C101 P6 C102 C103 144.9(6) . . . . ?
C108 P6 C102 C103 36.4(7) . . . . ?
Cu3 P6 C102 C103 -89.4(6) . . . . ?
C101 P6 C108 C113 -23.6(8) . . . . ?
C102 P6 C108 C113 84.0(8) . . . . ?
Cu3 P6 C108 C113 -151.7(7) . . . . ?
C101 P6 C108 C109 154.3(7) . . . . ?
C102 P6 C108 C109 -98.1(7) . . . . ?
Cu3 P6 C108 C109 26.2(8) . . . . ?
C97 N16 C101 C100 -0.6(11) . . . . ?
C97 N16 C101 P6 179.8(6) . . . . ?
C102 P6 C101 C100 -42.7(7) . . . . ?
C108 P6 C101 C100 65.1(7) . . . . ?
Cu3 P6 C101 C100 -166.9(6) . . . . ?
C102 P6 C101 N16 136.9(6) . . . . ?
C108 P6 C101 N16 -115.2(6) . . . . ?
Cu3 P6 C101 N16 12.8(7) . . . . ?
C40 C45 C44 C43 3.1(12) . . . . ?
C107 C102 C103 C104 -0.4(12) . . . . ?
P6 C102 C103 C104 174.2(6) . . . . ?
C103 C102 C107 C106 0.0(12) . . . . ?
P6 C102 C107 C106 -174.6(6) . . . . ?
C92 C91 C96 C95 -0.7(11) . . . . ?
P5 C91 C96 C95 -170.9(6) . . . . ?
N5 C12 C13 C14 0.4(11) . . . . ?
C45 C40 C41 C42 2.6(12) . . . . ?
P2 C40 C41 C42 -171.4(6) . . . . ?
N16 C101 C100 C99 0.6(12) . . . . ?
P6 C101 C100 C99 -179.8(6) . . . . ?
C50 P3 C57 C58 64.2(7) . . . . ?
C51 P3 C57 C58 171.1(7) . . . . ?
Cu2 P3 C57 C58 -63.4(7) . . . . ?
C50 P3 C57 C62 -119.3(7) . . . . ?
C51 P3 C57 C62 -12.4(8) . . . . ?
Cu2 P3 C57 C62 113.2(6) . . . . ?
C45 C44 C43 C42 -1.3(13) . . . . ?
C84 C83 C82 C81 1.0(12) . . . . ?
C18 C17 C22 C21 2.1(12) . . . . ?
P1 C17 C22 C21 179.1(7) . . . . ?
C58 C57 C62 C61 1.2(12) . . . . ?
P3 C57 C62 C61 -175.3(6) . . . . ?
C67 C66 C65 C64 2.9(14) . . . . ?
C74 P4 C68 C73 -44.5(8) . . . . ?
C67 P4 C68 C73 62.1(8) . . . . ?
Cu2 P4 C68 C73 -169.7(6) . . . . ?
C74 P4 C68 C69 139.5(6) . . . . ?
C67 P4 C68 C69 -113.9(6) . . . . ?
Cu2 P4 C68 C69 14.2(7) . . . . ?
C28 C23 C24 C25 -0.7(12) . . . . ?
P1 C23 C24 C25 179.0(7) . . . . ?
C55 C56 C51 C52 0.9(12) . . . . ?
C55 C56 C51 P3 -173.0(6) . . . . ?
C50 P3 C51 C52 30.4(7) . . . . ?
C57 P3 C51 C52 -75.7(7) . . . . ?
Cu2 P3 C51 C52 158.0(6) . . . . ?
C50 P3 C51 C56 -155.8(6) . . . . ?
C57 P3 C51 C56 98.2(6) . . . . ?
Cu2 P3 C51 C56 -28.1(7) . . . . ?
C113 C108 C109 C110 -0.5(14) . . . . ?
P6 C108 C109 C110 -178.5(7) . . . . ?
C31 C30 C29 N11 2.0(11) . . . . ?
C33 N11 C29 C30 -0.1(10) . . . . ?
C62 C57 C58 C59 0.2(13) . . . . ?
P3 C57 C58 C59 176.9(7) . . . . ?
C83 C82 C81 C80 -0.4(14) . . . . ?
C92 C93 C94 C95 -0.3(12) . . . . ?
C102 C103 C104 C105 0.1(14) . . . . ?
C34 C35 C36 C37 -1.2(13) . . . . ?
C48 C49 C50 N12 4.6(14) . . . . ?
C48 C49 C50 P3 -177.9(7) . . . . ?
C51 P3 C50 C49 97.7(7) . . . . ?
C57 P3 C50 C49 -158.2(7) . . . . ?
Cu2 P3 C50 C49 -30.0(8) . . . . ?
C51 P3 C50 N12 -84.9(9) . . . . ?
C57 P3 C50 N12 19.2(9) . . . . ?
Cu2 P3 C50 N12 147.5(8) . . . . ?
C16 C15 C14 C13 3.4(11) . . . . ?
C12 C13 C14 C15 -2.9(12) . . . . ?
C22 C17 C18 C19 -2.7(12) . . . . ?
P1 C17 C18 C19 -179.7(6) . . . . ?
C93 C94 C95 C96 0.3(12) . . . . ?
C91 C96 C95 C94 0.2(12) . . . . ?
C66 C67 N13 C63 0.7(14) . . . . ?
P4 C67 N13 C63 -179.1(8) . . . . ?
C101 N16 C97 C98 1.1(12) . . . . ?
C57 C62 C61 C60 -0.7(12) . . . . ?
C62 C61 C60 C59 -1.1(13) . . . . ?
C82 C81 C80 N14A -0.4(14) . . . . ?
C84 N14A C80 C81 0.6(12) . . . . ?
C73 C68 C69 C70 0.3(13) . . . . ?
P4 C68 C69 C70 176.4(6) . . . . ?
C103 C104 C105 C106 0.5(14) . . . . ?
C69 C68 C73 C72 -1.3(13) . . . . ?
P4 C68 C73 C72 -177.2(7) . . . . ?
C56 C51 C52 C53 -0.3(13) . . . . ?
P3 C51 C52 C53 173.4(7) . . . . ?
C104 C105 C106 C107 -0.9(14) . . . . ?
C102 C107 C106 C105 0.7(13) . . . . ?
C17 C18 C19 C20 2.1(13) . . . . ?
C40 C41 C42 C43 -0.8(14) . . . . ?
C44 C43 C42 C41 0.1(14) . . . . ?
C28 C27 C26 C25 -1.1(13) . . . . ?
C50 C49 C48 C47 -1.0(15) . . . . ?
C35 C34 C39 C38 2.5(15) . . . . ?
P2 C34 C39 C38 -179.9(9) . . . . ?
C18 C19 C20 C21 -1.0(14) . . . . ?
C27 C26 C25 C24 0.9(15) . . . . ?
C23 C24 C25 C26 -0.1(14) . . . . ?
N16 C97 C98 C99 -1.7(13) . . . . ?
C57 C58 C59 C60 -2.0(15) . . . . ?
C61 C60 C59 C58 2.5(15) . . . . ?
C35 C36 C37 C38 3.0(16) . . . . ?
C19 C20 C21 C22 0.5(15) . . . . ?
C17 C22 C21 C20 -1.1(14) . . . . ?
C109 C108 C113 C112 -1.5(15) . . . . ?
P6 C108 C113 C112 176.4(8) . . . . ?
C72 C71 C70 C69 -1.1(15) . . . . ?
C68 C69 C70 C71 0.9(13) . . . . ?
C68 C73 C72 C71 1.2(15) . . . . ?
C70 C71 C72 C73 0.0(16) . . . . ?
C101 C100 C99 C98 -1.2(13) . . . . ?
C97 C98 C99 C100 1.8(14) . . . . ?
C112 C111 C110 C109 -3.2(17) . . . . ?
C108 C109 C110 C111 2.8(15) . . . . ?
C51 C56 C55 C54 -0.7(13) . . . . ?
C66 C65 C64 C63 -3.6(16) . . . . ?
C56 C55 C54 C53 -0.1(15) . . . . ?
C65 C64 C63 N13 3.0(18) . . . . ?
C67 N13 C63 C64 -1.5(17) . . . . ?
C51 C52 C53 C54 -0.6(15) . . . . ?
C55 C54 C53 C52 0.8(17) . . . . ?
C108 C113 C112 C111 1.1(18) . . . . ?
C110 C111 C112 C113 1.3(19) . . . . ?
C49 C48 C47 C46 -3.9(19) . . . . ?
C49 C50 N12 C46 -3.2(16) . . . . ?
P3 C50 N12 C46 179.4(9) . . . . ?
C34 C39 C38 C37 -0.7(19) . . . . ?
C36 C37 C38 C39 -2.1(19) . . . . ?
C48 C47 C46 N12 5(2) . . . . ?
C50 N12 C46 C47 -2(2) . . . . ?
C9 Re2 N6 Cu1 49.4(12) . . . . ?
C8 Re2 N6 Cu1 -133.9(12) . . . . ?
C10 Re2 N6 Cu1 136.2(12) . . . . ?
C7 Re2 N6 Cu1 -45.5(12) 2_666 . . . ?
C5LA N1L C1L C2L 0 . . . . ?
Re2 N1L C1L C2L 179.3(9) . . . . ?
N1L C1L C2L C3L 0 . . . . ?
C1L C2L C3L C4L 0 . . . . ?
C2L C3L C4L C5LA 0 . . . . ?
C2L C3L C4L C6LA -179.9(3) . . . . ?
C3L C4L C5LA N1L 0 . . . . ?
C6LA C4L C5LA N1L 179.9(3) . . . . ?
C1L N1L C5LA C4L 0 . . . . ?
Re2 N1L C5LA C4L -179.3(9) . . . . ?
C67 P4 C74 C79 57.3(9) . . . . ?
C68 P4 C74 C79 165.0(8) . . . . ?
Cu2 P4 C74 C79 -69.1(9) . . . . ?
C67 P4 C74 C75 -132.2(8) . . . . ?
C68 P4 C74 C75 -24.5(9) . . . . ?
Cu2 P4 C74 C75 101.4(8) . . . . ?
C79 C74 C75 C76 -5.3(15) . . . . ?
P4 C74 C75 C76 -175.7(7) . . . . ?
C74 C75 C76 C77 4.5(17) . . . . ?
C75 C76 C77 C78 -1(2) . . . . ?
C76 C77 C78 C79 -1(2) . . . . ?
C75 C74 C79 C78 3.0(19) . . . . ?
P4 C74 C79 C78 174.4(11) . . . . ?
C77 C78 C79 C74 0(2) . . . . ?
C1M N1M C5M C4M 0 . . . . ?
Re2 N1M C5M C4M -166.2(12) . . . . ?
N1M C5M C4M C3M 0 . . . . ?
N1M C5M C4M C6LB 179.8(2) . . . . ?
C5M C4M C3M C2M 0 . . . . ?
C6LB C4M C3M C2M -179.7(4) . . . . ?
C4M C3M C2M C1M 0 . . . . ?
C3M C2M C1M N1M 0 . . . . ?
C5M N1M C1M C2M 0 . . . . ?
Re2 N1M C1M C2M 166.7(11) . . . . ?
C3M C4M C6LB N2LB -1.6(18) . . . . ?
C5M C4M C6LB N2LB 178.6(16) . . . . ?

loop_
_smtbx_masks_void_nr
_smtbx_masks_void_average_x
_smtbx_masks_void_average_y
_smtbx_masks_void_average_z
_smtbx_masks_void_volume
_smtbx_masks_void_count_electrons
_smtbx_masks_void_content
1 0.000 -0.683 0.500 1582.0 364.2 '20 C1O1H4'
